data_7701995
loop_
_publ_author_name
'Niu, Jingyang'
'Liang, Zhijie'
'Qiao, Yuanyuan'
'Li, Miaomiao'
'Ma, Pengtao'
'Wang, Jingping'

_publ_section_title
;
 Two synthetic routes generate two isopolyoxoniobates based on {Nb16} and
 {Nb20}
;
_journal_name_full 'Dalton Transactions'
_journal_paper_doi 10.1039/C9DT04147H
_journal_year 2019
_chemical_formula_moiety 'C110 H106 Cu11 N22 Nb20 O70, 61(H2O)'
_chemical_formula_sum 'C110 H228 Cu11 N22 Nb20 O131'
_chemical_formula_weight 6512.27
_space_group_crystal_system triclinic
_space_group_IT_number 2
_space_group_name_Hall '-P 1'
_space_group_name_H-M_alt 'P -1'
_atom_sites_solution_hydrogens geom
_atom_sites_solution_primary dual
_audit_creation_date 2019-11-16
_audit_creation_method
;
Olex2 1.2
(compiled 2018.05.29 svn.r3508 for OlexSys, GUI svn.r5506)
;
_audit_update_record
;
2019-11-18 deposited with the CCDC.	2019-11-19 downloaded from the CCDC.
;
_cell_angle_alpha 97.782(2)
_cell_angle_beta 94.0890(10)
_cell_angle_gamma 115.1800(10)
_cell_formula_units_Z 2
_cell_length_a 19.1459(7)
_cell_length_b 19.6390(8)
_cell_length_c 35.0769(15)
_cell_measurement_reflns_used 9109
_cell_measurement_temperature 296
_cell_measurement_theta_max 29.433
_cell_measurement_theta_min 2.332
_cell_volume 11703.1(8)
_computing_cell_refinement 'SAINT V8.38A (?, 2016)'
_computing_data_reduction 'SAINT V8.38A (?, 2016)'
_computing_molecular_graphics 'Olex2 (Dolomanov et al., 2009)'
_computing_publication_material 'Olex2 (Dolomanov et al., 2009)'
_computing_structure_refinement 'ShelXL (Sheldrick, 2015)'
_computing_structure_solution 'ShelXT (Sheldrick, 2015)'
_diffrn_ambient_temperature 296.15
_diffrn_measured_fraction_theta_full 0.995
_diffrn_measured_fraction_theta_max 0.995
_diffrn_measurement_device_type 'Bruker D8 VENTURE PHOTON II'
_diffrn_measurement_method '\f and \w scans'
_diffrn_radiation_monochromator 'Helios multilayer optic'
_diffrn_radiation_type MoK\a
_diffrn_radiation_wavelength 0.71073
_diffrn_reflns_av_R_equivalents 0.0302
_diffrn_reflns_av_unetI/netI 0.0357
_diffrn_reflns_Laue_measured_fraction_full 0.995
_diffrn_reflns_Laue_measured_fraction_max 0.995
_diffrn_reflns_limit_h_max 22
_diffrn_reflns_limit_h_min -22
_diffrn_reflns_limit_k_max 23
_diffrn_reflns_limit_k_min -23
_diffrn_reflns_limit_l_max 41
_diffrn_reflns_limit_l_min -41
_diffrn_reflns_number 128012
_diffrn_reflns_point_group_measured_fraction_full 0.995
_diffrn_reflns_point_group_measured_fraction_max 0.995
_diffrn_reflns_theta_full 25.100
_diffrn_reflns_theta_max 25.100
_diffrn_reflns_theta_min 2.136
_diffrn_source_type Microfocus
_exptl_absorpt_coefficient_mu 2.011
_exptl_absorpt_correction_T_max 0.7461
_exptl_absorpt_correction_T_min 0.5659
_exptl_absorpt_correction_type multi-scan
_exptl_absorpt_process_details
'SADABS-2016/2 (Bruker,2016/2) was used for absorption correction. wR2(int) was 0.1001 before and 0.0503 after correction. The Ratio of minimum to maximum transmission is 0.7585. The \l/2 correction factor is Not present.'
_exptl_crystal_colour blue
_exptl_crystal_colour_primary blue
_exptl_crystal_density_diffrn 1.848
_exptl_crystal_description block
_exptl_crystal_F_000 6458
_exptl_crystal_size_max 0.26
_exptl_crystal_size_mid 0.22
_exptl_crystal_size_min 0.12
_refine_diff_density_max 2.886
_refine_diff_density_min -2.079
_refine_diff_density_rms 0.130
_refine_ls_extinction_method none
_refine_ls_goodness_of_fit_ref 1.061
_refine_ls_hydrogen_treatment constr
_refine_ls_matrix_type full
_refine_ls_number_parameters 1532
_refine_ls_number_reflns 41481
_refine_ls_number_restraints 35
_refine_ls_restrained_S_all 1.161
_refine_ls_R_factor_all 0.0695
_refine_ls_R_factor_gt 0.0573
_refine_ls_shift/su_max 0.003
_refine_ls_shift/su_mean 0.000
_refine_ls_structure_factor_coef Fsqd
_refine_ls_weighting_details 'w=1/[\s^2^(Fo^2^)+(0.0786P)^2^+51.8706P] where P=(Fo^2^+2Fc^2^)/3'
_refine_ls_weighting_scheme calc
_refine_ls_wR_factor_gt 0.1551
_refine_ls_wR_factor_ref 0.1648
_reflns_Friedel_coverage 0.000
_reflns_number_gt 32791
_reflns_number_total 41481
_reflns_threshold_expression 'I > 2\s(I)'
_cod_data_source_file c9dt04147h2.cif
_cod_data_source_block 2
_cod_original_cell_volume 11703.0(8)
_cod_database_code 7701995
_shelx_shelxl_version_number 2018/3
_shelx_space_group_comment
;
The symmetry employed for this shelxl refinement is uniquely defined
by the following loop, which should always be used as a source of
symmetry information in preference to the above space-group names.
They are only intended as comments.
;
_shelx_estimated_absorpt_t_max 0.794
_shelx_estimated_absorpt_t_min 0.623
_diffrn_source_source 'Incoatc Ius 3.0 '
_olex2_refinement_description
;
1. Fixed Uiso
 At 1.2 times of:
  All C(H) groups, All C(H,H) groups
2. Restrained distances
 C107-C108
 1.42 with sigma of 0.01
3. Restrained planarity
 C110, C109, C107, C106, N1
 with sigma of 0.1
 N1, C110, C109, C107, C106
 with sigma of 0.1
 N1, C110, C109, C108, C107, C106
 with sigma of 0.1
 C1, C7, N2, C26, C105, C2
 with sigma of 0.1
4. Rigid bond restraints
 Cu10, N2
 with sigma for 1-2 distances of 0.01 and sigma for 1-3 distances of 0.01
5. Uiso/Uaniso restraints and constraints
Uanis(N1) \\sim Ueq, Uanis(N3) \\sim Ueq, Uanis(N4) \\sim Ueq: with sigma of
0.01 and sigma for terminal atoms of 0.02
Uanis(Cu11) \\sim Ueq, : with sigma of 0.001 and sigma for terminal atoms of
0.002
6. Others
 Fixed Sof: O5AW(0.6) O5BW(0.4)
 Fixed Uiso: C1(0.16927) C2(0.14238) C44(0.1234) C107(0.1276) C108(0.15833)
 C109(0.14952)
7.a Secondary CH2 refined with riding coordinates:
 C105(H10A,H10B)
7.b Aromatic/amide H refined with riding coordinates:
 C1(H1), C2(H2), C3(H3), C4(H4), C5(H5), C6(H6), C7(H7), C8(H8), C9(H9),
 C10(H10), C11(H11), C12(H12), C13(H13), C14(H14), C15(H15), C17(H17), C18(H18),
  C19(H19), C20(H20), C21(H21), C22(H22), C23(H23), C24(H24), C25(H25),
 C27(H27), C28(H28), C29(H29), C30(H30), C31(H31), C32(H32), C33(H33), C34(H34),
  C35(H35), C36(H36), C37(H37), C38(H38), C39(H39), C40(H40), C42(H42),
 C43(H43), C45(H45), C47(H47), C48(H48), C49(H49), C50(H50), C51(H51), C52(H52),
  C53(H53), C55(H55), C56(H56), C57(H57), C58(H58), C59(H59), C61(H61),
 C62(H62), C63(H63), C64(H64), C65(H65), C67(H67), C68(H68), C69(H69), C70(H70),
  C71(H71), C72(H72), C73(H73), C74(H74), C75(H75), C76(H76), C78(H78),
 C79(H79), C80(H80), C81(H81), C85(H85), C86(H86), C89(H89), C91(H91), C92(H92),
  C93(H93), C94(H94), C95(H95), C99(H99), C100(H100), C107(H107), C108(H108),
 C109(H109), C110(H110)
;
_smtbx_masks_special_details
;   
A solvent mask was calculated and 1045.5 electrons were found in a volume of4690.8\%A^3 in void. This is consistent with the presence of 52[H2O] per formula unit which account for 1040.0 electrons.
;
_olex2_submission_special_instructions 'No special instructions were received'

loop_
_space_group_symop_operation_xyz
'x, y, z'
'-x, -y, -z'

loop_
_atom_site_label
_atom_site_type_symbol
_atom_site_fract_x
_atom_site_fract_y
_atom_site_fract_z
_atom_site_U_iso_or_equiv
_atom_site_adp_type
_atom_site_occupancy
_atom_site_site_symmetry_order
_atom_site_calc_flag
_atom_site_refinement_flags_posn
_atom_site_refinement_flags_adp
_atom_site_refinement_flags_occupancy
_atom_site_disorder_assembly
_atom_site_disorder_group
Nb1 Nb 0.83806(4) 0.78297(4) 1.33438(2) 0.05533(19) Uani 1 1 d . . . . .
Nb2 Nb -0.00825(3) 0.27998(4) 1.17022(2) 0.05367(18) Uani 1 1 d . . . . .
Nb3 Nb 0.34134(4) 0.28629(4) 1.14016(2) 0.05250(18) Uani 1 1 d . . . . .
Nb4 Nb 0.13639(4) 0.27140(4) 1.22799(2) 0.04912(17) Uani 1 1 d . . . . .
Nb5 Nb 0.13131(3) 0.24715(4) 1.12977(2) 0.04836(17) Uani 1 1 d . . . . .
Nb6 Nb 0.12975(3) 0.41555(4) 1.12938(2) 0.04771(16) Uani 1 1 d . . . . .
Nb7 Nb 0.13113(3) 0.43796(4) 1.22768(2) 0.04605(16) Uani 1 1 d . . . . .
Nb8 Nb 0.79231(3) 0.71575(4) 1.23676(2) 0.04534(16) Uani 1 1 d . . . . .
Nb9 Nb 0.75326(3) 0.59443(4) 1.29817(2) 0.04570(16) Uani 1 1 d . . . . .
Nb10 Nb 0.35696(3) 0.31846(4) 1.23935(2) 0.04561(16) Uani 1 1 d . . . . .
Nb11 Nb 0.65070(4) 0.67634(4) 1.34420(2) 0.04494(15) Uani 1 1 d . . . . .
Nb12 Nb 0.34389(3) 0.56739(4) 1.14891(2) 0.04087(15) Uani 1 1 d . . . . .
Nb13 Nb 0.69260(3) 0.80100(3) 1.28538(2) 0.04270(15) Uani 1 1 d . . . . .
Nb14 Nb 0.57159(3) 0.42473(3) 1.24842(2) 0.03967(14) Uani 1 1 d . . . . .
Nb15 Nb 0.51867(3) 0.71101(3) 1.20827(2) 0.03979(14) Uani 1 1 d . . . . .
Nb16 Nb 0.46832(3) 0.50837(3) 1.30072(2) 0.03593(13) Uani 1 1 d . . . . .
Nb17 Nb 0.34364(3) 0.58162(3) 1.24538(2) 0.03410(13) Uani 1 1 d . . . . .
Nb18 Nb 0.46102(3) 0.49413(3) 1.18047(2) 0.03154(12) Uani 1 1 d . . . . .
Nb19 Nb 0.60480(3) 0.61051(3) 1.24530(2) 0.03094(12) Uani 1 1 d . . . . .
Nb20 Nb 0.27461(3) 0.40733(3) 1.18837(2) 0.02910(12) Uani 1 1 d . . . . .
Cu1 Cu 0.61880(5) 0.48329(6) 1.34537(3) 0.0520(2) Uani 1 1 d . . . . .
Cu2 Cu 0.71645(5) 0.83395(5) 1.19622(3) 0.0549(2) Uani 1 1 d . . . . .
Cu3 Cu 0.54701(5) 0.37785(6) 1.13953(3) 0.0563(3) Uani 1 1 d . . . . .
Cu4 Cu 0.19347(5) 0.59695(5) 1.18855(3) 0.0548(2) Uani 1 1 d . . . . .
Cu5 Cu 0.72904(6) 0.40661(6) 1.30300(3) 0.0571(2) Uani 1 1 d . . . . .
Cu6 Cu 0.42911(5) 0.45351(7) 1.08858(3) 0.0604(3) Uani 1 1 d . . . . .
Cu7 Cu 0.19611(5) 0.61833(6) 1.29050(3) 0.0647(3) Uani 1 1 d . . . . .
Cu8 Cu 0.60831(6) 0.91286(5) 1.24573(4) 0.0659(3) Uani 1 1 d . . . . .
Cu9 Cu 0.52348(6) 0.56368(7) 1.40132(3) 0.0647(3) Uani 1 1 d . . . . .
Cu10 Cu 0.20691(6) 0.15093(5) 1.17733(4) 0.0714(3) Uani 1 1 d . U . . .
Cu11 Cu 0.19416(7) 0.12417(8) 1.07347(5) 0.0959(4) Uani 1 1 d . U . . .
O1W O 0.7803(4) 0.3855(4) 1.24911(18) 0.0712(16) Uiso 1 1 d . . . . .
O2W O 0.3298(4) 0.4675(4) 1.0487(2) 0.087(2) Uiso 1 1 d . . . . .
O3W O 0.7761(4) 0.7973(4) 1.1494(2) 0.093(2) Uiso 1 1 d . . . . .
O4W O 0.1977(5) 0.1183(5) 1.2405(2) 0.105(2) Uiso 1 1 d . . . . .
O5AW O 0.2316(4) 0.1712(4) 1.01489(18) 0.0260(13) Uiso 0.6 1 d . . P A 1
O6W O 0.5353(5) 0.9105(5) 1.2945(2) 0.101(2) Uiso 1 1 d . . . . .
O7W O 0.1881(5) 0.6277(4) 1.1248(2) 0.098(2) Uiso 1 1 d . . . . .
O8W O 0.2026(7) 0.5808(7) 1.3498(3) 0.155(4) Uiso 1 1 d . . . . .
O1 O 0.9227(4) 0.8448(4) 1.3659(2) 0.0822(19) Uani 1 1 d . . . . .
O2 O -0.1102(3) 0.2329(3) 1.1642(2) 0.0732(17) Uani 1 1 d . . . . .
O3 O 0.1361(3) 0.2162(3) 1.26374(19) 0.0721(17) Uani 1 1 d . . . . .
O4 O 0.2877(3) 0.1974(4) 1.1068(2) 0.082(2) Uani 1 1 d . . . . .
O5 O 0.5923(3) 0.6528(4) 1.38291(16) 0.0653(15) Uani 1 1 d . . . . .
O6 O 0.8442(3) 0.7328(3) 1.19724(18) 0.0652(15) Uani 1 1 d . . . . .
O7 O 0.1355(3) 0.1755(3) 1.09448(18) 0.0693(17) Uani 1 1 d . . . . .
O8 O 0.1259(3) 0.4682(4) 1.09382(18) 0.0717(17) Uani 1 1 d . . . . .
O9 O 0.3274(3) 0.2497(3) 1.26925(19) 0.0666(16) Uani 1 1 d . . . . .
O10 O 0.7730(3) 0.5163(3) 1.30556(19) 0.0661(16) Uani 1 1 d . . . . .
O11 O 0.1353(3) 0.5152(3) 1.26211(17) 0.0619(15) Uani 1 1 d . . . . .
O12 O 0.3073(3) 0.5804(3) 1.10495(16) 0.0619(15) Uani 1 1 d . . . . .
O13 O 0.8356(3) 0.6807(3) 1.33197(17) 0.0581(14) Uani 1 1 d . . . . .
O14 O 0.7545(3) 0.7449(3) 1.36846(15) 0.0572(13) Uani 1 1 d . . . . .
O15 O 0.5406(3) 0.8102(3) 1.21875(18) 0.0579(14) Uani 1 1 d . . . . .
O16 O 0.4428(3) 0.3035(3) 1.14189(18) 0.0668(16) Uani 1 1 d . . . . .
O17 O 0.6689(3) 0.8766(3) 1.27604(18) 0.0612(15) Uani 1 1 d . . . . .
O18 O 0.6310(3) 0.3947(3) 1.27795(17) 0.0575(14) Uani 1 1 d . . . . .
O19 O 0.3526(3) 0.3602(3) 1.10065(16) 0.0620(15) Uani 1 1 d . . . . .
O20 O 0.0212(3) 0.3532(3) 1.13348(17) 0.0576(14) Uani 1 1 d . . . . .
O21 O 0.0227(3) 0.2154(3) 1.13314(18) 0.0605(14) Uani 1 1 d . . . . .
O22 O 0.4572(3) 0.5233(3) 1.35088(14) 0.0569(13) Uani 1 1 d . . . . .
O23 O 0.1460(3) 0.2085(3) 1.17992(16) 0.0530(13) Uani 1 1 d . . . . .
O24 O 0.0274(3) 0.2363(3) 1.21018(17) 0.0575(14) Uani 1 1 d . . . . .
O25 O 0.8676(3) 0.7812(3) 1.28145(17) 0.0553(13) Uani 1 1 d . . . . .
O26 O 0.3118(3) 0.2418(3) 1.18839(17) 0.0548(13) Uani 1 1 d . . . . .
O27 O 0.7894(3) 0.8496(3) 1.32002(16) 0.0552(13) Uani 1 1 d . . . . .
O28 O 0.1331(3) 0.3252(3) 1.10000(15) 0.0524(12) Uani 1 1 d . . . . .
O29 O 0.5945(3) 0.4055(3) 1.20056(16) 0.0517(12) Uani 1 1 d . . . . .
O30 O 0.0224(3) 0.3732(3) 1.21097(16) 0.0552(13) Uani 1 1 d . . . . .
O31 O 0.2910(3) 0.6187(3) 1.27514(16) 0.0534(13) Uani 1 1 d . . . . .
O32 O 0.4640(3) 0.3410(3) 1.23916(16) 0.0497(12) Uani 1 1 d . . . . .
O33 O 0.6800(3) 0.5880(3) 1.33870(14) 0.0481(12) Uani 1 1 d . . . . .
O34 O 0.1397(3) 0.3650(3) 1.25844(14) 0.0498(12) Uani 1 1 d . . . . .
O35 O 0.2972(2) 0.5996(3) 1.19105(14) 0.0430(11) Uani 1 1 d . . . . .
O36 O 0.6370(3) 0.7627(3) 1.32901(14) 0.0491(12) Uani 1 1 d . . . . .
O37 O 0.8008(2) 0.6274(3) 1.25287(15) 0.0492(12) Uani 1 1 d . . . . .
O38 O 0.1402(3) 0.4854(3) 1.17928(16) 0.0493(12) Uani 1 1 d . . . . .
O39 O 0.6170(3) 0.7416(3) 1.17789(15) 0.0521(13) Uani 1 1 d . . . . .
O40 O 0.5381(3) 0.4622(3) 1.30402(14) 0.0441(11) Uani 1 1 d . . . . .
O41 O 0.3849(3) 0.4118(3) 1.27747(14) 0.0439(11) Uani 1 1 d . . . . .
O42 O 0.4417(3) 0.6646(3) 1.16283(15) 0.0472(12) Uani 1 1 d . . . . .
O43 O 0.7466(2) 0.7927(3) 1.23890(15) 0.0460(11) Uani 1 1 d . . . . .
O44 O 0.5150(3) 0.4604(3) 1.15044(14) 0.0480(12) Uani 1 1 d . . . . .
O45 O 0.7087(2) 0.6891(3) 1.28846(14) 0.0408(10) Uani 1 1 d . . . . .
O46 O 0.4114(2) 0.5146(3) 1.13370(13) 0.0423(11) Uani 1 1 d . . . . .
O47 O 0.1477(2) 0.3514(3) 1.18070(14) 0.0430(11) Uani 1 1 d . . . . .
O48 O 0.3995(2) 0.5556(3) 1.28155(13) 0.0399(10) Uani 1 1 d . . . . .
O49 O 0.4363(2) 0.6724(3) 1.24022(14) 0.0418(11) Uani 1 1 d . . . . .
O50 O 0.6806(2) 0.6407(2) 1.21240(13) 0.0396(10) Uani 1 1 d . . . . .
O51 O 0.2568(2) 0.3371(2) 1.22646(14) 0.0405(10) Uani 1 1 d . . . . .
O52 O 0.2470(2) 0.3162(3) 1.14563(14) 0.0419(11) Uani 1 1 d . . . . .
O53 O 0.2496(2) 0.4741(2) 1.22939(13) 0.0371(10) Uani 1 1 d . . . . .
O54 O 0.2512(2) 0.4558(2) 1.14563(13) 0.0387(10) Uani 1 1 d . . . . .
O55 O 0.5620(2) 0.6072(2) 1.29784(12) 0.0359(9) Uani 1 1 d . . . . .
O56 O 0.6516(2) 0.5396(2) 1.26060(13) 0.0377(10) Uani 1 1 d . . . . .
O57 O 0.5283(2) 0.6034(2) 1.19905(12) 0.0346(9) Uani 1 1 d . . . . .
O58 O 0.3755(2) 0.3912(2) 1.18679(13) 0.0369(10) Uani 1 1 d . . . . .
O59 O 0.5139(2) 0.4999(2) 1.23448(12) 0.0339(9) Uani 1 1 d . . . . .
O60 O 0.5969(2) 0.7120(2) 1.25194(13) 0.0362(10) Uani 1 1 d . . . . .
O61 O 0.3683(2) 0.5137(2) 1.19970(12) 0.0320(9) Uani 1 1 d . . . . .
N1 N 0.2358(8) 0.0457(8) 1.0654(4) 0.147(5) Uani 1 1 d . U . . .
N2 N 0.2517(7) 0.0782(7) 1.1670(3) 0.113(3) Uiso 1 1 d . U . . .
N3 N 0.0976(5) 0.0283(5) 1.0537(3) 0.093(3) Uani 1 1 d . U . . .
N4 N 0.5644(5) 0.9592(4) 1.2086(3) 0.090(3) Uani 1 1 d . U . . .
N5 N 0.8174(5) 0.4145(5) 1.3412(3) 0.084(2) Uani 1 1 d . . . . .
N6 N 0.2486(4) 0.7296(5) 1.3136(3) 0.080(3) Uani 1 1 d . . . . .
N7 N 0.1024(4) 0.6370(5) 1.2949(3) 0.084(3) Uani 1 1 d . . . . .
N8 N 0.0929(4) 0.6044(5) 1.1908(3) 0.077(2) Uani 1 1 d . . . . .
N9 N 0.2350(4) 0.7078(4) 1.2097(3) 0.073(2) Uani 1 1 d . . . . .
N10 N 0.1076(4) 0.0546(4) 1.1590(3) 0.076(2) Uani 1 1 d . . . . .
N11 N 0.6021(5) 0.5823(6) 1.4472(2) 0.091(3) Uani 1 1 d . . . . .
N12 N 0.6899(5) 0.8984(5) 1.1636(3) 0.083(2) Uani 1 1 d . . . . .
N13 N 0.6962(5) 0.4922(5) 1.3895(2) 0.081(2) Uani 1 1 d . . . . .
N14 N 0.4632(4) 0.3952(5) 1.0490(2) 0.079(2) Uani 1 1 d . . . . .
N15 N 0.4744(5) 0.4634(5) 1.4189(2) 0.080(2) Uani 1 1 d . . . . .
N16 N 0.6901(4) 1.0222(4) 1.2605(3) 0.075(2) Uani 1 1 d . . . . .
N17 N 0.5716(4) 0.3017(4) 1.1066(2) 0.069(2) Uani 1 1 d . . . . .
N18 N 0.5634(5) 0.3800(4) 1.3588(2) 0.069(2) Uani 1 1 d . . . . .
N19 N 0.6866(5) 0.2993(4) 1.3122(2) 0.067(2) Uani 1 1 d . . . . .
N20 N 0.5197(4) 0.5404(5) 1.07649(19) 0.070(2) Uani 1 1 d . . . . .
N21 N 0.6453(4) 0.4507(4) 1.1228(2) 0.0610(18) Uani 1 1 d . . . . .
N22 N 0.8103(4) 0.9365(4) 1.2156(2) 0.0650(19) Uani 1 1 d . . . . .
C1 C 0.3549(13) 0.0425(12) 1.1719(5) 0.169 Uiso 1 1 d . . . . .
H1 H 0.407750 0.055769 1.177783 0.203 Uiso 1 1 calc R . . . .
C2 C 0.2993(11) -0.0352(10) 1.1587(5) 0.142 Uiso 1 1 d . . . . .
H2 H 0.315996 -0.073480 1.156253 0.171 Uiso 1 1 calc R . . . .
C3 C 0.2305(9) 0.8386(9) 1.3383(4) 0.127(5) Uiso 1 1 d . . . . .
H3 H 0.196731 0.860913 1.342148 0.152 Uiso 1 1 calc R . . . .
C4 C 0.7031(12) 0.5929(12) 1.5061(6) 0.163(7) Uiso 1 1 d . . . . .
H4 H 0.741237 0.594010 1.524524 0.196 Uiso 1 1 calc R . . . .
C5 C 0.7948(11) 0.4865(11) 1.4448(5) 0.150(6) Uiso 1 1 d . . . . .
H5 H 0.829363 0.484194 1.464031 0.179 Uiso 1 1 calc R . . . .
C6 C 0.5865(11) 1.0756(11) 1.1839(5) 0.148(6) Uiso 1 1 d . . . . .
H6 H 0.614268 1.128370 1.186231 0.177 Uiso 1 1 calc R . . . .
C7 C 0.3270(11) 0.0977(11) 1.1758(4) 0.154(6) Uiso 1 1 d . . . . .
H7 H 0.361703 0.148867 1.184753 0.185 Uiso 1 1 calc R . . . .
C8 C 0.9329(11) 0.4164(11) 1.3892(5) 0.151(6) Uiso 1 1 d . . . . .
H8 H 0.972990 0.415122 1.405301 0.181 Uiso 1 1 calc R . . . .
C9 C 0.9470(11) 0.4822(11) 1.3793(5) 0.155(6) Uiso 1 1 d . . . . .
H9 H 0.993599 0.526172 1.387495 0.185 Uiso 1 1 calc R . . . .
C10 C 0.2798(11) 0.8590(11) 1.2419(5) 0.147(6) Uiso 1 1 d . . . . .
H10 H 0.293688 0.908751 1.254496 0.177 Uiso 1 1 calc R . . . .
C11 C 0.2018(10) 0.8095(9) 1.2284(4) 0.129(5) Uiso 1 1 d . . . . .
H11 H 0.163950 0.827157 1.229882 0.155 Uiso 1 1 calc R . . . .
C12 C 0.0447(10) -0.1060(10) 1.0238(5) 0.138(5) Uiso 1 1 d . . . . .
H12 H 0.052603 -0.147542 1.012902 0.165 Uiso 1 1 calc R . . . .
C13 C 0.5241(11) 1.0351(11) 1.1553(6) 0.159(6) Uiso 1 1 d . . . . .
H13 H 0.510062 1.060938 1.138235 0.191 Uiso 1 1 calc R . . . .
C14 C 0.3094(9) 0.8807(9) 1.3501(4) 0.126(5) Uiso 1 1 d . . . . .
H14 H 0.329753 0.930919 1.363330 0.151 Uiso 1 1 calc R . . . .
C15 C 0.8167(10) 0.5540(10) 1.4332(5) 0.141(6) Uiso 1 1 d . . . . .
H15 H 0.863653 0.596765 1.442827 0.170 Uiso 1 1 calc R . . . .
C16 C 0.1073(10) -0.0342(10) 1.0408(5) 0.128(5) Uiso 1 1 d . . . . .
C17 C 0.4792(10) 0.9527(10) 1.1510(5) 0.136(5) Uiso 1 1 d . . . . .
H17 H 0.438810 0.923369 1.130796 0.163 Uiso 1 1 calc R . . . .
C18 C 0.8677(10) 0.3502(10) 1.3790(5) 0.134(5) Uiso 1 1 d . . . . .
H18 H 0.862906 0.306468 1.388291 0.161 Uiso 1 1 calc R . . . .
C19 C -0.0159(9) 0.6814(8) 1.2945(4) 0.115(4) Uiso 1 1 d . . . . .
H19 H -0.055628 0.696776 1.293051 0.138 Uiso 1 1 calc R . . . .
C20 C -0.0388(8) -0.0504(8) 1.0385(4) 0.111(4) Uiso 1 1 d . . . . .
H20 H -0.089015 -0.054289 1.038195 0.134 Uiso 1 1 calc R . . . .
C21 C 0.3742(11) 0.3348(11) 1.4166(5) 0.150(6) Uiso 1 1 d . . . . .
H21 H 0.326648 0.294039 1.405504 0.180 Uiso 1 1 calc R . . . .
C22 C 0.4234(12) 0.3332(12) 1.4480(6) 0.160(7) Uiso 1 1 d . . . . .
H22 H 0.407781 0.287721 1.457465 0.192 Uiso 1 1 calc R . . . .
C23 C 0.7220(12) 0.6581(12) 1.4925(6) 0.166(7) Uiso 1 1 d . . . . .
H23 H 0.764435 0.704500 1.503254 0.200 Uiso 1 1 calc R . . . .
C24 C 0.6405(10) 0.5283(10) 1.4979(5) 0.135(5) Uiso 1 1 d . . . . .
H24 H 0.631037 0.488831 1.511785 0.162 Uiso 1 1 calc R . . . .
C25 C 0.0564(9) -0.0788(9) 1.1332(4) 0.117(4) Uiso 1 1 d . . . . .
H25 H 0.064919 -0.120514 1.123137 0.141 Uiso 1 1 calc R . . . .
C26 C 0.1999(9) 0.0040(9) 1.1550(4) 0.115(4) Uiso 1 1 d . . . . .
C27 C 0.6760(10) 0.9951(10) 1.1190(5) 0.138(5) Uiso 1 1 d . . . . .
H27 H 0.670212 1.029067 1.104473 0.166 Uiso 1 1 calc R . . . .
C28 C 0.6124(8) 0.2100(8) 1.0573(4) 0.118(4) Uiso 1 1 d . . . . .
H28 H 0.626486 0.178281 1.040770 0.141 Uiso 1 1 calc R . . . .
C29 C 0.4892(9) 0.3903(8) 1.4647(4) 0.118(4) Uiso 1 1 d . . . . .
H29 H 0.517824 0.385773 1.485980 0.141 Uiso 1 1 calc R . . . .
C30 C 0.5278(8) 0.3308(8) 0.9968(4) 0.115(4) Uiso 1 1 d . . . . .
H30 H 0.550249 0.308374 0.979628 0.138 Uiso 1 1 calc R . . . .
C31 C 0.0590(8) 0.7348(8) 1.3088(4) 0.113(4) Uiso 1 1 d . . . . .
H31 H 0.070144 0.785092 1.319090 0.135 Uiso 1 1 calc R . . . .
C32 C 0.8815(9) 0.4792(9) 1.3540(4) 0.123(5) Uiso 1 1 d . . . . .
H32 H 0.884761 0.524022 1.346489 0.147 Uiso 1 1 calc R . . . .
C33 C 0.3568(9) 0.8466(8) 1.3418(4) 0.114(4) Uiso 1 1 d . . . . .
H33 H 0.410594 0.874564 1.348235 0.137 Uiso 1 1 calc R . . . .
C34 C 0.5044(9) 0.2373(9) 1.3778(4) 0.121(4) Uiso 1 1 d . . . . .
H34 H 0.484532 0.188847 1.384187 0.145 Uiso 1 1 calc R . . . .
C35 C -0.0278(9) -0.1097(9) 1.0247(4) 0.124(5) Uiso 1 1 d . . . . .
H35 H -0.070988 -0.156198 1.015198 0.149 Uiso 1 1 calc R . . . .
C36 C 0.7385(9) 1.0236(9) 1.1464(4) 0.117(4) Uiso 1 1 d . . . . .
H36 H 0.774612 1.074849 1.150692 0.141 Uiso 1 1 calc R . . . .
C37 C 0.0266(6) 0.0195(6) 1.0537(3) 0.083(3) Uiso 1 1 d . . . . .
H37 H 0.018528 0.061170 1.064198 0.100 Uiso 1 1 calc R . . . .
C38 C -0.0191(9) -0.0856(9) 1.1338(4) 0.118(4) Uiso 1 1 d . . . . .
H38 H -0.062017 -0.132979 1.125891 0.141 Uiso 1 1 calc R . . . .
C39 C 0.5036(8) 0.9209(8) 1.1811(4) 0.111(4) Uiso 1 1 d . . . . .
H39 H 0.474081 0.869110 1.181224 0.133 Uiso 1 1 calc R . . . .
C40 C 0.6571(8) 0.2869(8) 1.0628(4) 0.105(4) Uiso 1 1 d . . . . .
H40 H 0.700140 0.308137 1.050084 0.126 Uiso 1 1 calc R . . . .
C41 C 0.1183(8) -0.0082(7) 1.1481(4) 0.098(3) Uiso 1 1 d . . . . .
C42 C 0.4070(8) 0.4084(8) 1.4035(4) 0.105(4) Uiso 1 1 d . . . . .
H42 H 0.378350 0.416016 1.383305 0.126 Uiso 1 1 calc R . . . .
C43 C 0.5909(9) 0.1695(8) 1.3028(4) 0.114(4) Uiso 1 1 d . . . . .
H43 H 0.543367 0.130244 1.290519 0.137 Uiso 1 1 calc R . . . .
C44 C 0.6172(9) 0.9177(9) 1.1100(4) 0.123 Uiso 1 1 d . . . . .
C45 C 0.3376(10) 0.8337(9) 1.2366(4) 0.124(5) Uiso 1 1 d . . . . .
H45 H 0.390484 0.866441 1.243273 0.149 Uiso 1 1 calc R . . . .
C46 C 0.6090(8) 1.0358(8) 1.2106(4) 0.102(4) Uiso 1 1 d . . . . .
C47 C -0.0335(8) 0.6060(8) 1.2823(4) 0.102(4) Uiso 1 1 d . . . . .
H47 H -0.084688 0.569228 1.274178 0.122 Uiso 1 1 calc R . . . .
C48 C 0.0339(8) 0.6902(8) 1.2025(4) 0.112(4) Uiso 1 1 d . . . . .
H48 H 0.039387 0.739743 1.209787 0.134 Uiso 1 1 calc R . . . .
C49 C 0.5605(7) 0.4051(7) 1.0072(3) 0.097(3) Uiso 1 1 d . . . . .
H49 H 0.604673 0.435176 0.997057 0.116 Uiso 1 1 calc R . . . .
C50 C 0.7461(8) 0.4603(8) 1.0849(4) 0.107(4) Uiso 1 1 d . . . . .
H50 H 0.769438 0.437088 1.068880 0.128 Uiso 1 1 calc R . . . .
C51 C -0.0368(9) 0.6301(9) 1.1923(4) 0.125(5) Uiso 1 1 d . . . . .
H51 H -0.080751 0.638576 1.194171 0.150 Uiso 1 1 calc R . . . .
C52 C 0.7786(9) 0.5372(9) 1.0960(4) 0.123(5) Uiso 1 1 d . . . . .
H52 H 0.823124 0.566879 1.086052 0.147 Uiso 1 1 calc R . . . .
C53 C -0.0292(7) -0.0227(7) 1.1459(3) 0.096(3) Uiso 1 1 d . . . . .
H53 H -0.078991 -0.025732 1.145945 0.115 Uiso 1 1 calc R . . . .
C54 C 0.1001(7) 0.6743(7) 1.2014(3) 0.089(3) Uiso 1 1 d . . . . .
C55 C 0.7301(8) 0.4228(9) 1.4322(4) 0.115(4) Uiso 1 1 d . . . . .
H55 H 0.719350 0.378084 1.441882 0.138 Uiso 1 1 calc R . . . .
C56 C 0.6412(8) 0.1589(8) 1.3303(4) 0.111(4) Uiso 1 1 d . . . . .
H56 H 0.625073 0.111065 1.337327 0.133 Uiso 1 1 calc R . . . .
C57 C 0.6283(8) 0.8715(8) 1.1356(4) 0.106(4) Uiso 1 1 d . . . . .
H57 H 0.591501 0.820759 1.132728 0.128 Uiso 1 1 calc R . . . .
C58 C 0.4619(8) 0.2526(8) 1.3503(4) 0.110(4) Uiso 1 1 d . . . . .
H58 H 0.412765 0.216079 1.338239 0.133 Uiso 1 1 calc R . . . .
C59 C 0.4611(9) 0.2844(9) 1.0104(4) 0.119(4) Uiso 1 1 d . . . . .
H59 H 0.437547 0.231690 1.001835 0.143 Uiso 1 1 calc R . . . .
C60 C 0.2020(7) 0.7629(7) 1.3206(3) 0.089(3) Uiso 1 1 d . . . . .
C61 C -0.0473(8) 0.5562(8) 1.1792(4) 0.107(4) Uiso 1 1 d . . . . .
H61 H -0.096544 0.515840 1.170807 0.129 Uiso 1 1 calc R . . . .
C62 C 0.6654(9) 0.6458(9) 1.4578(4) 0.121(5) Uiso 1 1 d . . . . .
H62 H 0.675778 0.684575 1.443367 0.146 Uiso 1 1 calc R . . . .
C63 C 0.9336(7) 1.0201(7) 1.2534(3) 0.092(3) Uiso 1 1 d . . . . .
H63 H 0.974985 1.029205 1.272195 0.110 Uiso 1 1 calc R . . . .
C64 C 0.7061(8) 0.2107(8) 1.3454(4) 0.106(4) Uiso 1 1 d . . . . .
H64 H 0.738205 0.199826 1.362253 0.127 Uiso 1 1 calc R . . . .
C65 C 0.3250(7) 0.7706(7) 1.3239(3) 0.088(3) Uiso 1 1 d . . . . .
H65 H 0.357937 0.747714 1.318941 0.106 Uiso 1 1 calc R . . . .
C66 C 0.1810(7) 0.7337(7) 1.2127(3) 0.091(3) Uiso 1 1 d . . . . .
C67 C 0.5472(7) 0.1769(7) 1.0750(3) 0.096(3) Uiso 1 1 d . . . . .
H67 H 0.516778 0.124194 1.070474 0.115 Uiso 1 1 calc R . . . .
C68 C 0.7986(7) 1.1712(7) 1.2706(3) 0.092(3) Uiso 1 1 d . . . . .
H68 H 0.835295 1.222163 1.274481 0.111 Uiso 1 1 calc R . . . .
C69 C 0.5732(7) 0.2901(7) 1.3954(4) 0.096(3) Uiso 1 1 d . . . . .
H69 H 0.601339 0.278512 1.414054 0.115 Uiso 1 1 calc R . . . .
C70 C 0.7348(7) 1.1456(7) 1.2436(4) 0.103(4) Uiso 1 1 d . . . . .
H70 H 0.728361 1.178279 1.228357 0.123 Uiso 1 1 calc R . . . .
C71 C 0.6103(7) 0.6734(7) 1.0826(4) 0.098(3) Uiso 1 1 d . . . . .
H71 H 0.627895 0.724509 1.093880 0.118 Uiso 1 1 calc R . . . .
C72 C 0.8095(7) 1.1235(7) 1.2918(4) 0.094(3) Uiso 1 1 d . . . . .
H72 H 0.854361 1.141280 1.309808 0.113 Uiso 1 1 calc R . . . .
C73 C 0.7596(8) 0.5527(8) 1.4042(4) 0.105(4) Uiso 1 1 d . . . . .
H73 H 0.768474 0.597991 1.395495 0.126 Uiso 1 1 calc R . . . .
C74 C 0.9328(7) 1.0780(7) 1.2343(3) 0.091(3) Uiso 1 1 d . . . . .
H74 H 0.974551 1.126505 1.240348 0.109 Uiso 1 1 calc R . . . .
C75 C 0.0292(6) 0.5864(6) 1.2826(3) 0.080(3) Uiso 1 1 d . . . . .
H75 H 0.018703 0.535699 1.273713 0.097 Uiso 1 1 calc R . . . .
C76 C 0.6468(8) 0.6476(8) 1.0532(4) 0.108(4) Uiso 1 1 d . . . . .
H76 H 0.689642 0.683900 1.044762 0.129 Uiso 1 1 calc R . . . .
C77 C 0.1186(7) 0.7107(7) 1.3072(3) 0.089(3) Uiso 1 1 d . . . . .
C78 C 0.4292(7) 0.3195(7) 1.0379(3) 0.087(3) Uiso 1 1 d . . . . .
H78 H 0.384950 0.289522 1.047933 0.104 Uiso 1 1 calc R . . . .
C79 C 0.0354(6) 0.0460(6) 1.1583(3) 0.076(3) Uiso 1 1 d . . . . .
H79 H 0.027778 0.088949 1.166707 0.091 Uiso 1 1 calc R . . . .
C80 C 0.3107(6) 0.7568(6) 1.2207(3) 0.077(3) Uiso 1 1 d . . . . .
H80 H 0.347349 0.737972 1.217483 0.092 Uiso 1 1 calc R . . . .
C81 C 0.0220(6) 0.5456(6) 1.1795(3) 0.082(3) Uiso 1 1 d . . . . .
H81 H 0.017921 0.496679 1.171666 0.099 Uiso 1 1 calc R . . . .
C82 C 0.6783(6) 1.0695(6) 1.2389(3) 0.083(3) Uiso 1 1 d . . . . .
C83 C 0.5864(7) 0.5231(7) 1.4650(4) 0.091(3) Uiso 1 1 d . . . . .
C84 C 0.8051(7) 0.3498(7) 1.3530(3) 0.088(3) Uiso 1 1 d . . . . .
C85 C 0.6227(7) 0.5755(7) 1.0379(4) 0.097(3) Uiso 1 1 d . . . . .
H85 H 0.649112 0.561740 1.019482 0.116 Uiso 1 1 calc R . . . .
C86 C 0.6186(6) 0.2441(6) 1.2957(3) 0.082(3) Uiso 1 1 d . . . . .
H86 H 0.587558 0.255339 1.278400 0.098 Uiso 1 1 calc R . . . .
C87 C 0.5153(6) 0.4575(6) 1.4504(3) 0.080(3) Uiso 1 1 d . . . . .
C88 C 0.6043(6) 0.3642(6) 1.3861(3) 0.072(2) Uiso 1 1 d . . . . .
C89 C 0.7539(6) 1.0477(6) 1.2870(3) 0.079(3) Uiso 1 1 d . . . . .
H89 H 0.760934 1.014967 1.302045 0.095 Uiso 1 1 calc R . . . .
C90 C 0.7469(6) 0.9721(6) 1.1685(3) 0.079(3) Uiso 1 1 d . . . . .
C91 C 0.8756(6) 1.0654(6) 1.2085(3) 0.078(3) Uiso 1 1 d . . . . .
H91 H 0.876958 1.104957 1.196295 0.094 Uiso 1 1 calc R . . . .
C92 C 0.8689(6) 0.9475(6) 1.2430(3) 0.078(3) Uiso 1 1 d . . . . .
H92 H 0.866793 0.907378 1.255085 0.093 Uiso 1 1 calc R . . . .
C93 C 0.7480(6) 0.5737(6) 1.1218(3) 0.082(3) Uiso 1 1 d . . . . .
H93 H 0.771953 0.626391 1.130561 0.099 Uiso 1 1 calc R . . . .
C94 C 0.4956(6) 0.3262(6) 1.3410(3) 0.080(3) Uiso 1 1 d . . . . .
H94 H 0.468901 0.337288 1.321397 0.096 Uiso 1 1 calc R . . . .
C95 C 0.5449(6) 0.6130(6) 1.0924(3) 0.078(3) Uiso 1 1 d . . . . .
H95 H 0.518079 0.625293 1.111193 0.093 Uiso 1 1 calc R . . . .
C96 C 0.6788(6) 0.4274(6) 1.4031(3) 0.077(3) Uiso 1 1 d . . . . .
C97 C 0.6349(6) 0.3331(6) 1.0889(3) 0.071(2) Uiso 1 1 d . . . . .
C98 C 0.6774(6) 0.4172(6) 1.0980(3) 0.077(3) Uiso 1 1 d . . . . .
C99 C 0.6788(5) 0.5252(5) 1.1335(3) 0.066(2) Uiso 1 1 d . . . . .
H99 H 0.654853 0.547215 1.149886 0.079 Uiso 1 1 calc R . . . .
C100 C 0.5290(7) 0.2268(6) 1.1003(3) 0.083(3) Uiso 1 1 d . . . . .
H100 H 0.485642 0.206487 1.112960 0.100 Uiso 1 1 calc R . . . .
C101 C 0.8116(5) 0.9940(5) 1.1984(3) 0.066(2) Uiso 1 1 d . . . . .
C102 C 0.5276(6) 0.4399(6) 1.0344(3) 0.073(2) Uiso 1 1 d . . . . .
C103 C 0.5581(6) 0.5196(5) 1.0490(3) 0.069(2) Uiso 1 1 d . . . . .
C104 C 0.7323(6) 0.2858(6) 1.3378(3) 0.077(3) Uiso 1 1 d . . . . .
C105 C 0.2193(11) -0.0552(11) 1.1491(6) 0.163(7) Uiso 1 1 d . . . . .
H10A H 0.203134 -0.079499 1.121926 0.196 Uiso 1 1 calc R . . . .
H10B H 0.190013 -0.092671 1.164357 0.196 Uiso 1 1 calc R . . . .
C106 C 0.1853(11) -0.0270(11) 1.0495(4) 0.140(5) Uiso 1 1 d . . . . .
C107 C 0.2050(9) -0.0846(9) 1.0382(4) 0.128 Uiso 1 1 d D . . . .
H107 H 0.166720 -0.133097 1.026889 0.153 Uiso 1 1 calc R . . . .
C108 C 0.2851(9) -0.0702(11) 1.0440(5) 0.158 Uiso 1 1 d D . . . .
H108 H 0.300197 -0.108515 1.036044 0.190 Uiso 1 1 calc R . . . .
C109 C 0.3423(11) 0.0063(10) 1.0626(4) 0.150 Uiso 1 1 d . . . . .
H109 H 0.394864 0.018009 1.067653 0.179 Uiso 1 1 calc R . . . .
C110 C 0.3140(13) 0.0652(12) 1.0732(4) 0.174(7) Uiso 1 1 d . . . . .
H110 H 0.348976 0.114812 1.085047 0.208 Uiso 1 1 calc R . . . .
O9W O 0.7606(4) 0.4822(4) 1.20451(18) 0.0706(16) Uiso 1 1 d . . . . .
O10W O 0.4947(4) 0.7651(4) 1.31379(18) 0.0732(16) Uiso 1 1 d . . . . .
O11W O 0.3384(4) 0.5773(4) 1.3515(2) 0.0827(19) Uiso 1 1 d . . . . .
O12W O 0.4465(4) 0.6180(4) 1.4341(2) 0.0857(19) Uiso 1 1 d . . . . .
O13W O 0.2612(5) 0.4216(5) 1.3176(2) 0.101(2) Uiso 1 1 d . . . . .
O14W O 0.9208(5) 0.3794(5) 1.2625(3) 0.113(3) Uiso 1 1 d . . . . .
O15W O 0.5100(5) 0.2189(5) 1.1942(3) 0.111(3) Uiso 1 1 d . . . . .
O16W O 0.6685(6) 0.2647(5) 1.1935(3) 0.124(3) Uiso 1 1 d . . . . .
O17W O 0.2007(6) 0.3247(6) 1.0348(3) 0.131(3) Uiso 1 1 d . . . . .
O18W O 0.4980(7) -0.0270(6) 1.0380(3) 0.147(4) Uiso 1 1 d . . . . .
O5BW O 0.2201(5) 0.2027(5) 1.0030(3) 0.027(2) Uiso 0.4 1 d . . P B 2

loop_
_atom_site_aniso_label
_atom_site_aniso_U_11
_atom_site_aniso_U_22
_atom_site_aniso_U_33
_atom_site_aniso_U_23
_atom_site_aniso_U_13
_atom_site_aniso_U_12
Nb1 0.0322(3) 0.0523(4) 0.0709(5) -0.0021(3) -0.0094(3) 0.0151(3)
Nb2 0.0220(3) 0.0519(4) 0.0779(5) 0.0071(4) 0.0070(3) 0.0092(3)
Nb3 0.0275(3) 0.0458(4) 0.0726(5) -0.0124(3) 0.0058(3) 0.0123(3)
Nb4 0.0296(3) 0.0443(4) 0.0684(5) 0.0191(3) 0.0130(3) 0.0080(3)
Nb5 0.0247(3) 0.0439(4) 0.0657(4) -0.0017(3) 0.0028(3) 0.0090(3)
Nb6 0.0277(3) 0.0519(4) 0.0592(4) 0.0111(3) -0.0018(3) 0.0144(3)
Nb7 0.0235(3) 0.0485(4) 0.0646(4) 0.0053(3) 0.0123(3) 0.0151(3)
Nb8 0.0233(3) 0.0440(3) 0.0653(4) 0.0106(3) 0.0093(3) 0.0110(3)
Nb9 0.0276(3) 0.0474(4) 0.0630(4) 0.0096(3) -0.0037(3) 0.0191(3)
Nb10 0.0290(3) 0.0349(3) 0.0726(5) 0.0180(3) 0.0058(3) 0.0116(3)
Nb11 0.0371(3) 0.0522(4) 0.0421(4) 0.0049(3) 0.0006(3) 0.0183(3)
Nb12 0.0282(3) 0.0473(3) 0.0470(4) 0.0188(3) 0.0024(3) 0.0140(3)
Nb13 0.0285(3) 0.0327(3) 0.0624(4) 0.0043(3) 0.0017(3) 0.0114(2)
Nb14 0.0279(3) 0.0355(3) 0.0595(4) 0.0120(3) 0.0037(3) 0.0171(2)
Nb15 0.0266(3) 0.0326(3) 0.0598(4) 0.0168(3) 0.0022(3) 0.0109(2)
Nb16 0.0275(3) 0.0442(3) 0.0387(3) 0.0147(3) 0.0072(2) 0.0159(2)
Nb17 0.0226(3) 0.0363(3) 0.0460(3) 0.0062(2) 0.0062(2) 0.0156(2)
Nb18 0.0197(2) 0.0349(3) 0.0387(3) 0.0065(2) 0.0062(2) 0.0105(2)
Nb19 0.0211(2) 0.0315(3) 0.0409(3) 0.0089(2) 0.0048(2) 0.0115(2)
Nb20 0.0163(2) 0.0300(3) 0.0401(3) 0.0073(2) 0.0064(2) 0.0087(2)
Cu1 0.0459(5) 0.0631(6) 0.0567(6) 0.0269(5) 0.0040(4) 0.0289(5)
Cu2 0.0375(5) 0.0443(5) 0.0775(7) 0.0271(5) 0.0097(4) 0.0081(4)
Cu3 0.0323(4) 0.0620(6) 0.0675(6) -0.0116(5) 0.0118(4) 0.0204(4)
Cu4 0.0341(4) 0.0494(5) 0.0847(7) 0.0079(5) -0.0025(4) 0.0249(4)
Cu5 0.0490(5) 0.0609(6) 0.0770(7) 0.0226(5) 0.0027(5) 0.0369(5)
Cu6 0.0395(5) 0.0848(7) 0.0433(5) 0.0042(5) 0.0142(4) 0.0156(5)
Cu7 0.0345(5) 0.0692(6) 0.0875(8) -0.0157(6) 0.0083(5) 0.0288(5)
Cu8 0.0462(5) 0.0336(5) 0.1171(9) 0.0173(5) 0.0038(6) 0.0171(4)
Cu9 0.0577(6) 0.0969(8) 0.0397(5) 0.0190(5) 0.0088(4) 0.0320(6)
Cu10 0.0399(5) 0.0370(5) 0.1263(10) 0.0053(6) -0.0012(6) 0.0114(4)
Cu11 0.0506(5) 0.0875(7) 0.1211(8) -0.0510(6) -0.0043(5) 0.0266(5)
O1 0.053(4) 0.074(4) 0.096(5) -0.010(4) -0.024(3) 0.019(3)
O2 0.024(2) 0.068(4) 0.111(5) 0.008(3) 0.007(3) 0.007(2)
O3 0.053(3) 0.060(3) 0.093(5) 0.040(3) 0.017(3) 0.007(3)
O4 0.043(3) 0.069(4) 0.106(5) -0.041(4) -0.006(3) 0.018(3)
O5 0.059(3) 0.083(4) 0.046(3) 0.006(3) 0.006(3) 0.025(3)
O6 0.035(3) 0.072(4) 0.083(4) 0.019(3) 0.021(3) 0.016(3)
O7 0.038(3) 0.063(3) 0.087(4) -0.016(3) 0.008(3) 0.012(3)
O8 0.049(3) 0.084(4) 0.078(4) 0.024(3) -0.006(3) 0.026(3)
O9 0.050(3) 0.046(3) 0.098(5) 0.033(3) 0.007(3) 0.011(3)
O10 0.049(3) 0.060(3) 0.095(4) 0.008(3) -0.012(3) 0.035(3)
O11 0.035(3) 0.064(3) 0.082(4) -0.006(3) 0.015(3) 0.021(3)
O12 0.044(3) 0.078(4) 0.064(3) 0.034(3) -0.002(3) 0.024(3)
O13 0.034(3) 0.059(3) 0.076(4) 0.002(3) -0.012(2) 0.022(2)
O14 0.043(3) 0.065(3) 0.056(3) 0.004(3) -0.007(2) 0.022(3)
O15 0.041(3) 0.036(3) 0.094(4) 0.025(3) 0.000(3) 0.013(2)
O16 0.033(3) 0.064(3) 0.094(4) -0.017(3) 0.010(3) 0.021(3)
O17 0.043(3) 0.039(3) 0.102(5) 0.012(3) 0.003(3) 0.019(2)
O18 0.041(3) 0.055(3) 0.088(4) 0.027(3) 0.006(3) 0.029(2)
O19 0.040(3) 0.076(4) 0.054(3) -0.006(3) 0.011(2) 0.014(3)
O20 0.026(2) 0.056(3) 0.082(4) 0.005(3) -0.005(2) 0.014(2)
O21 0.026(2) 0.052(3) 0.089(4) 0.000(3) -0.001(2) 0.009(2)
O22 0.046(3) 0.082(4) 0.043(3) 0.018(3) 0.010(2) 0.027(3)
O23 0.031(2) 0.040(3) 0.079(4) 0.008(2) 0.008(2) 0.007(2)
O24 0.027(2) 0.055(3) 0.082(4) 0.022(3) 0.014(2) 0.007(2)
O25 0.026(2) 0.046(3) 0.086(4) 0.009(3) 0.001(2) 0.011(2)
O26 0.036(3) 0.035(2) 0.090(4) 0.005(3) 0.005(3) 0.014(2)
O27 0.037(3) 0.039(3) 0.079(4) -0.002(2) -0.003(2) 0.013(2)
O28 0.033(2) 0.057(3) 0.055(3) 0.001(2) -0.003(2) 0.013(2)
O29 0.032(2) 0.052(3) 0.071(3) 0.000(3) 0.004(2) 0.022(2)
O30 0.027(2) 0.057(3) 0.077(4) 0.005(3) 0.014(2) 0.015(2)
O31 0.032(2) 0.058(3) 0.071(3) -0.003(3) 0.008(2) 0.026(2)
O32 0.034(2) 0.034(2) 0.081(4) 0.010(2) 0.003(2) 0.015(2)
O33 0.042(3) 0.053(3) 0.051(3) 0.014(2) -0.005(2) 0.023(2)
O34 0.028(2) 0.061(3) 0.053(3) 0.015(2) 0.013(2) 0.011(2)
O35 0.027(2) 0.042(3) 0.060(3) 0.012(2) -0.001(2) 0.016(2)
O36 0.040(3) 0.049(3) 0.054(3) -0.002(2) 0.004(2) 0.019(2)
O37 0.026(2) 0.050(3) 0.071(3) 0.002(2) 0.005(2) 0.019(2)
O38 0.029(2) 0.049(3) 0.072(3) 0.009(2) 0.008(2) 0.020(2)
O39 0.030(2) 0.053(3) 0.064(3) 0.026(3) 0.005(2) 0.004(2)
O40 0.034(2) 0.048(3) 0.053(3) 0.023(2) 0.005(2) 0.017(2)
O41 0.032(2) 0.045(3) 0.054(3) 0.016(2) 0.010(2) 0.014(2)
O42 0.032(2) 0.048(3) 0.062(3) 0.024(2) 0.004(2) 0.014(2)
O43 0.024(2) 0.040(3) 0.066(3) 0.014(2) 0.006(2) 0.0057(19)
O44 0.034(2) 0.057(3) 0.052(3) 0.001(2) 0.011(2) 0.021(2)
O45 0.024(2) 0.044(3) 0.054(3) 0.011(2) 0.003(2) 0.0150(19)
O46 0.033(2) 0.055(3) 0.039(3) 0.014(2) 0.008(2) 0.017(2)
O47 0.027(2) 0.044(3) 0.056(3) 0.009(2) 0.008(2) 0.014(2)
O48 0.033(2) 0.048(3) 0.043(3) 0.012(2) 0.009(2) 0.021(2)
O49 0.028(2) 0.039(2) 0.058(3) 0.008(2) 0.003(2) 0.016(2)
O50 0.027(2) 0.037(2) 0.053(3) 0.011(2) 0.010(2) 0.0111(19)
O51 0.025(2) 0.040(2) 0.058(3) 0.014(2) 0.010(2) 0.0126(19)
O52 0.027(2) 0.039(2) 0.054(3) 0.000(2) 0.006(2) 0.0115(19)
O53 0.023(2) 0.039(2) 0.050(3) 0.013(2) 0.0085(19) 0.0121(18)
O54 0.023(2) 0.042(2) 0.045(3) 0.007(2) 0.0021(18) 0.0094(19)
O55 0.027(2) 0.040(2) 0.042(2) 0.0075(19) 0.0058(18) 0.0157(19)
O56 0.023(2) 0.036(2) 0.055(3) 0.011(2) 0.0036(19) 0.0137(18)
O57 0.024(2) 0.033(2) 0.044(2) 0.0123(19) 0.0038(18) 0.0092(18)
O58 0.023(2) 0.035(2) 0.049(3) 0.007(2) 0.0065(18) 0.0091(18)
O59 0.0217(19) 0.035(2) 0.045(2) 0.0107(19) 0.0022(18) 0.0116(18)
O60 0.026(2) 0.035(2) 0.049(3) 0.009(2) 0.0052(19) 0.0146(18)
O61 0.0198(19) 0.035(2) 0.041(2) 0.0079(18) 0.0060(17) 0.0112(17)
N1 0.113(7) 0.134(8) 0.182(9) -0.037(6) -0.012(6) 0.066(6)
N3 0.071(5) 0.070(5) 0.114(6) -0.030(4) -0.008(4) 0.024(4)
N4 0.077(5) 0.053(4) 0.142(7) 0.031(4) -0.010(5) 0.030(4)
N5 0.074(5) 0.083(6) 0.110(7) 0.021(5) -0.007(5) 0.053(5)
N6 0.039(4) 0.083(5) 0.118(7) -0.021(5) 0.008(4) 0.038(4)
N7 0.040(4) 0.076(5) 0.122(7) -0.038(5) 0.008(4) 0.029(4)
N8 0.050(4) 0.074(5) 0.110(6) 0.000(5) -0.002(4) 0.037(4)
N9 0.056(4) 0.062(4) 0.110(6) 0.008(4) -0.008(4) 0.041(4)
N10 0.052(4) 0.045(4) 0.119(7) 0.001(4) 0.009(4) 0.014(3)
N11 0.070(5) 0.138(8) 0.061(5) 0.033(5) 0.016(4) 0.036(6)
N12 0.068(5) 0.066(5) 0.111(7) 0.046(5) 0.011(5) 0.017(4)
N13 0.076(5) 0.103(6) 0.071(5) 0.036(5) 0.000(4) 0.042(5)
N14 0.052(4) 0.115(7) 0.049(4) -0.006(4) 0.015(3) 0.023(4)
N15 0.096(6) 0.100(6) 0.047(4) 0.024(4) 0.017(4) 0.044(5)
N16 0.067(5) 0.038(4) 0.124(7) 0.023(4) 0.011(5) 0.024(3)
N17 0.047(4) 0.078(5) 0.086(5) -0.003(4) 0.013(4) 0.034(4)
N18 0.080(5) 0.078(5) 0.072(5) 0.041(4) 0.021(4) 0.048(4)
N19 0.077(5) 0.078(5) 0.076(5) 0.035(4) 0.021(4) 0.054(4)
N20 0.049(4) 0.104(6) 0.041(4) 0.010(4) 0.016(3) 0.019(4)
N21 0.038(3) 0.078(5) 0.067(4) -0.004(4) 0.014(3) 0.029(3)
N22 0.055(4) 0.048(4) 0.086(5) 0.029(4) 0.022(4) 0.009(3)

loop_
_atom_type_symbol
_atom_type_description
_atom_type_scat_dispersion_real
_atom_type_scat_dispersion_imag
_atom_type_scat_source
C C 0.0033 0.0016 'International Tables Vol C Tables 4.2.6.8 and 6.1.1.4'
H H 0.0000 0.0000 'International Tables Vol C Tables 4.2.6.8 and 6.1.1.4'
Cu Cu 0.3201 1.2651 'International Tables Vol C Tables 4.2.6.8 and 6.1.1.4'
N N 0.0061 0.0033 'International Tables Vol C Tables 4.2.6.8 and 6.1.1.4'
Nb Nb -2.0727 0.6215 'International Tables Vol C Tables 4.2.6.8 and 6.1.1.4'
O O 0.0106 0.0060 'International Tables Vol C Tables 4.2.6.8 and 6.1.1.4'

loop_
_geom_angle_atom_site_label_1
_geom_angle_atom_site_label_2
_geom_angle_atom_site_label_3
_geom_angle
O1 Nb1 Nb13 135.4(2)
O1 Nb1 O13 104.6(3)
O1 Nb1 O14 105.4(3)
O1 Nb1 O25 106.3(3)
O1 Nb1 O27 104.7(3)
O13 Nb1 Nb13 119.89(14)
O13 Nb1 O14 84.2(2)
O13 Nb1 O25 87.4(2)
O13 Nb1 O27 150.6(2)
O14 Nb1 Nb13 78.84(15)
O25 Nb1 Nb13 79.07(14)
O25 Nb1 O14 148.3(2)
O25 Nb1 O27 86.3(2)
O27 Nb1 Nb13 30.75(14)
O27 Nb1 O14 86.3(2)
O2 Nb2 O20 107.2(3)
O2 Nb2 O21 105.0(3)
O2 Nb2 O24 105.6(3)
O2 Nb2 O30 105.8(2)
O20 Nb2 O30 84.8(2)
O21 Nb2 O20 86.1(2)
O21 Nb2 O30 149.23(19)
O24 Nb2 O20 147.17(19)
O24 Nb2 O21 84.9(2)
O24 Nb2 O30 87.0(2)
O4 Nb3 O16 104.7(2)
O4 Nb3 O19 98.0(3)
O4 Nb3 O26 95.3(3)
O4 Nb3 O52 97.2(2)
O4 Nb3 O58 163.9(2)
O16 Nb3 O19 92.4(3)
O16 Nb3 O26 102.4(3)
O16 Nb3 O52 156.2(2)
O16 Nb3 O58 90.7(2)
O19 Nb3 O52 75.12(19)
O19 Nb3 O58 85.45(19)
O26 Nb3 O19 156.8(2)
O26 Nb3 O52 84.44(19)
O26 Nb3 O58 76.78(18)
O52 Nb3 O58 68.41(16)
O3 Nb4 O23 102.1(3)
O3 Nb4 O24 103.3(2)
O3 Nb4 O34 103.0(3)
O3 Nb4 O47 175.5(2)
O3 Nb4 O51 103.0(2)
O23 Nb4 O47 77.86(19)
O23 Nb4 O51 82.00(18)
O24 Nb4 O23 90.4(2)
O24 Nb4 O34 90.0(2)
O24 Nb4 O47 81.25(19)
O24 Nb4 O51 153.6(2)
O34 Nb4 O23 154.1(2)
O34 Nb4 O47 76.59(18)
O34 Nb4 O51 86.25(18)
O51 Nb4 O47 72.45(16)
O7 Nb5 O21 105.8(2)
O7 Nb5 O23 100.6(3)
O7 Nb5 O28 103.8(3)
O7 Nb5 O47 170.8(2)
O7 Nb5 O52 99.8(2)
O21 Nb5 O23 91.2(2)
O21 Nb5 O28 90.8(2)
O21 Nb5 O47 83.12(19)
O21 Nb5 O52 154.4(2)
O23 Nb5 O47 76.58(18)
O28 Nb5 O23 154.1(2)
O28 Nb5 O47 77.99(19)
O28 Nb5 O52 85.0(2)
O52 Nb5 O23 82.14(19)
O52 Nb5 O47 71.26(16)
O8 Nb6 O20 104.2(3)
O8 Nb6 O28 103.5(3)
O8 Nb6 O38 103.4(3)
O8 Nb6 O47 174.6(2)
O8 Nb6 O54 102.5(2)
O20 Nb6 O28 89.0(2)
O20 Nb6 O38 90.1(2)
O20 Nb6 O47 81.0(2)
O20 Nb6 O54 153.3(2)
O28 Nb6 O38 152.5(2)
O28 Nb6 O47 78.16(19)
O28 Nb6 O54 85.75(19)
O38 Nb6 O47 74.60(18)
O38 Nb6 O54 82.81(18)
O54 Nb6 O47 72.31(16)
O11 Nb7 O30 105.4(2)
O11 Nb7 O34 105.4(3)
O11 Nb7 O38 99.2(3)
O11 Nb7 O47 169.8(2)
O11 Nb7 O53 97.6(2)
O30 Nb7 O34 91.5(2)
O30 Nb7 O38 91.4(2)
O30 Nb7 O47 83.83(19)
O30 Nb7 O53 157.0(2)
O34 Nb7 O38 153.5(2)
O34 Nb7 O47 78.10(19)
O34 Nb7 O53 83.09(18)
O38 Nb7 O47 76.06(18)
O38 Nb7 O53 84.05(17)
O53 Nb7 O47 73.17(16)
O6 Nb8 O25 104.7(3)
O6 Nb8 O37 104.6(2)
O6 Nb8 O43 102.9(2)
O6 Nb8 O45 174.9(2)
O6 Nb8 O50 104.5(2)
O25 Nb8 O37 89.1(2)
O25 Nb8 O43 88.5(2)
O25 Nb8 O45 79.80(19)
O25 Nb8 O50 150.7(2)
O37 Nb8 O43 152.12(19)
O37 Nb8 O45 77.64(18)
O37 Nb8 O50 86.33(19)
O43 Nb8 O45 74.59(17)
O43 Nb8 O50 82.37(18)
O50 Nb8 O45 70.98(16)
O10 Nb9 O13 103.8(2)
O10 Nb9 O33 99.1(3)
O10 Nb9 O37 105.1(3)
O10 Nb9 O45 172.4(2)
O10 Nb9 O56 101.0(2)
O13 Nb9 O33 89.9(2)
O13 Nb9 O37 91.2(2)
O13 Nb9 O45 81.79(19)
O13 Nb9 O56 155.00(19)
O33 Nb9 O45 75.53(17)
O37 Nb9 O33 154.75(19)
O37 Nb9 O45 79.67(18)
O37 Nb9 O56 85.25(19)
O56 Nb9 O33 83.18(18)
O56 Nb9 O45 73.23(16)
O9 Nb10 O26 95.4(3)
O9 Nb10 O32 102.1(2)
O9 Nb10 O41 100.6(3)
O9 Nb10 O51 104.1(2)
O9 Nb10 O58 167.1(2)
O26 Nb10 O51 82.76(19)
O26 Nb10 O58 72.51(18)
O32 Nb10 O26 98.7(2)
O32 Nb10 O41 91.1(2)
O32 Nb10 O51 153.52(19)
O32 Nb10 O58 84.55(18)
O41 Nb10 O26 159.1(2)
O41 Nb10 O51 80.38(18)
O41 Nb10 O58 90.26(17)
O51 Nb10 O58 70.58(15)
O5 Nb11 O14 106.4(3)
O5 Nb11 O33 98.9(3)
O5 Nb11 O36 103.4(2)
O5 Nb11 O45 170.6(2)
O5 Nb11 O55 97.2(2)
O14 Nb11 O33 90.1(2)
O14 Nb11 O36 89.7(2)
O14 Nb11 O45 82.6(2)
O14 Nb11 O55 156.3(2)
O33 Nb11 O45 78.08(18)
O33 Nb11 O55 84.47(18)
O36 Nb11 O33 156.7(2)
O36 Nb11 O45 78.85(18)
O36 Nb11 O55 86.33(19)
O55 Nb11 O45 73.68(16)
O12 Nb12 O35 109.8(2)
O12 Nb12 O42 99.9(2)
O12 Nb12 O46 104.4(2)
O12 Nb12 O54 93.9(2)
O12 Nb12 O61 163.4(2)
O35 Nb12 O42 91.6(2)
O35 Nb12 O46 145.45(18)
O35 Nb12 O54 85.83(18)
O35 Nb12 O61 75.23(16)
O42 Nb12 O46 87.33(19)
O42 Nb12 O54 165.95(18)
O42 Nb12 O61 95.67(17)
O46 Nb12 O54 86.97(18)
O46 Nb12 O61 70.53(16)
O54 Nb12 O61 70.32(15)
O17 Nb13 O27 105.7(2)
O17 Nb13 O36 105.1(2)
O17 Nb13 O43 99.1(2)
O17 Nb13 O45 170.5(2)
O17 Nb13 O60 97.5(2)
O27 Nb13 O36 89.9(2)
O27 Nb13 O43 92.2(2)
O27 Nb13 O45 83.41(18)
O27 Nb13 O60 156.79(19)
O36 Nb13 O43 154.1(2)
O36 Nb13 O45 77.20(18)
O36 Nb13 O60 83.68(19)
O43 Nb13 O45 77.42(17)
O43 Nb13 O60 84.36(18)
O60 Nb13 O45 73.43(16)
O18 Nb14 O32 107.0(2)
O18 Nb14 O40 86.0(2)
O18 Nb14 O56 94.3(2)
O18 Nb14 O59 155.8(2)
O29 Nb14 O18 102.5(2)
O29 Nb14 O32 96.2(2)
O29 Nb14 O40 170.8(2)
O29 Nb14 O56 95.7(2)
O29 Nb14 O59 96.78(19)
O32 Nb14 O40 84.6(2)
O32 Nb14 O56 152.65(17)
O32 Nb14 O59 85.07(17)
O40 Nb14 O59 74.13(16)
O56 Nb14 O40 79.84(17)
O56 Nb14 O59 69.12(15)
O15 Nb15 O39 88.0(2)
O15 Nb15 O42 107.7(2)
O15 Nb15 O49 98.8(2)
O15 Nb15 O57 163.5(2)
O15 Nb15 O60 97.9(2)
O39 Nb15 O57 79.54(18)
O42 Nb15 O39 95.9(2)
O42 Nb15 O49 89.1(2)
O42 Nb15 O57 84.41(18)
O42 Nb15 O60 154.26(19)
O49 Nb15 O39 169.93(19)
O49 Nb15 O57 92.31(17)
O49 Nb15 O60 89.37(18)
O60 Nb15 O39 82.32(18)
O60 Nb15 O57 69.99(16)
O22 Nb16 O40 99.2(2)
O22 Nb16 O41 106.2(2)
O22 Nb16 O48 96.7(2)
O22 Nb16 O55 101.5(2)
O22 Nb16 O59 168.23(19)
O40 Nb16 O48 164.02(19)
O40 Nb16 O55 87.57(18)
O40 Nb16 O59 73.18(17)
O41 Nb16 O40 90.4(2)
O41 Nb16 O48 86.49(19)
O41 Nb16 O55 152.14(19)
O41 Nb16 O59 83.16(17)
O48 Nb16 O59 90.88(15)
O55 Nb16 O48 87.89(17)
O55 Nb16 O59 69.66(15)
O31 Nb17 O35 95.0(2)
O31 Nb17 O48 102.4(2)
O31 Nb17 O49 104.0(2)
O31 Nb17 O53 93.2(2)
O31 Nb17 O61 160.90(19)
O48 Nb17 O35 162.53(18)
O48 Nb17 O49 92.12(19)
O48 Nb17 O53 96.84(19)
O48 Nb17 O61 89.14(17)
O49 Nb17 O35 83.20(18)
O49 Nb17 O53 158.44(19)
O49 Nb17 O61 90.53(17)
O53 Nb17 O35 82.41(17)
O53 Nb17 O61 70.12(16)
O61 Nb17 O35 74.13(16)
O44 Nb18 O46 90.1(2)
O44 Nb18 O57 105.7(2)
O44 Nb18 O58 99.0(2)
O44 Nb18 O59 100.5(2)
O44 Nb18 O61 160.7(2)
O46 Nb18 O58 101.17(18)
O46 Nb18 O59 165.34(18)
O46 Nb18 O61 75.19(17)
O57 Nb18 O46 92.12(18)
O57 Nb18 O58 151.86(18)
O57 Nb18 O59 75.37(17)
O57 Nb18 O61 87.50(16)
O58 Nb18 O59 87.24(17)
O58 Nb18 O61 72.38(16)
O59 Nb18 O61 96.31(16)
O50 Nb19 O55 155.99(19)
O50 Nb19 O56 86.30(18)
O50 Nb19 O57 85.91(18)
O50 Nb19 O59 121.04(18)
O50 Nb19 O60 93.66(18)
O55 Nb19 O59 79.20(17)
O56 Nb19 O55 87.97(17)
O56 Nb19 O57 134.13(18)
O56 Nb19 O59 73.26(16)
O57 Nb19 O55 114.32(16)
O57 Nb19 O59 72.57(16)
O60 Nb19 O55 81.13(17)
O60 Nb19 O56 152.95(18)
O60 Nb19 O57 72.71(17)
O60 Nb19 O59 127.89(16)
O51 Nb20 O52 88.06(19)
O51 Nb20 O53 85.81(18)
O51 Nb20 O54 159.44(17)
O51 Nb20 O58 80.94(17)
O51 Nb20 O61 120.39(18)
O52 Nb20 O53 154.17(17)
O52 Nb20 O58 74.12(17)
O52 Nb20 O61 130.91(17)
O53 Nb20 O58 129.27(17)
O53 Nb20 O61 72.92(16)
O54 Nb20 O52 84.64(19)
O54 Nb20 O53 92.44(18)
O54 Nb20 O58 115.20(17)
O54 Nb20 O61 78.27(17)
O61 Nb20 O58 72.50(16)
O33 Cu1 N13 92.7(3)
O33 Cu1 N18 172.9(3)
O40 Cu1 O33 94.32(19)
O40 Cu1 N13 173.0(3)
O40 Cu1 N18 92.3(3)
N18 Cu1 N13 80.7(3)
O39 Cu2 O3W 91.9(3)
O39 Cu2 N12 94.4(3)
O39 Cu2 N22 172.6(3)
O43 Cu2 O3W 99.5(2)
O43 Cu2 O39 94.1(2)
O43 Cu2 N12 165.3(3)
O43 Cu2 N22 90.1(3)
N12 Cu2 O3W 92.2(3)
N12 Cu2 N22 80.2(3)
N22 Cu2 O3W 93.4(3)
O16 Cu3 O29 99.5(2)
O16 Cu3 O44 90.0(2)
O16 Cu3 N17 93.1(3)
O16 Cu3 N21 165.5(3)
O44 Cu3 O29 86.9(2)
O44 Cu3 N17 156.4(3)
O44 Cu3 N21 90.1(2)
N17 Cu3 O29 115.5(3)
N17 Cu3 N21 81.2(3)
N21 Cu3 O29 95.0(2)
O35 Cu4 O7W 96.7(2)
O35 Cu4 N8 173.6(3)
O35 Cu4 N9 93.6(2)
O38 Cu4 O7W 103.9(3)
O38 Cu4 O35 93.18(19)
O38 Cu4 N8 91.8(3)
O38 Cu4 N9 165.8(3)
N8 Cu4 O7W 85.9(3)
N9 Cu4 O7W 87.6(3)
N9 Cu4 N8 80.7(3)
O10 Cu5 O1W 94.2(3)
O10 Cu5 N5 93.1(3)
O10 Cu5 N19 168.2(3)
O18 Cu5 O1W 98.2(2)
O18 Cu5 O10 90.5(2)
O18 Cu5 N5 165.3(3)
O18 Cu5 N19 94.2(3)
N5 Cu5 O1W 95.8(3)
N19 Cu5 O1W 95.8(3)
N19 Cu5 N5 79.8(3)
O2W Cu6 Nb18 124.76(17)
O19 Cu6 Nb18 80.02(16)
O19 Cu6 O2W 90.9(3)
O19 Cu6 O46 90.7(2)
O19 Cu6 N14 91.4(3)
O19 Cu6 N20 170.0(3)
O46 Cu6 Nb18 37.97(13)
O46 Cu6 O2W 88.6(2)
O46 Cu6 N14 170.4(3)
N14 Cu6 Nb18 133.5(3)
N14 Cu6 O2W 100.8(3)
N20 Cu6 Nb18 99.8(2)
N20 Cu6 O2W 97.3(3)
N20 Cu6 O46 95.2(3)
N20 Cu6 N14 81.5(3)
O11 Cu7 O8W 94.2(4)
O11 Cu7 N6 170.4(3)
O11 Cu7 N7 92.9(3)
O31 Cu7 O8W 98.4(3)
O31 Cu7 O11 91.4(2)
O31 Cu7 N6 92.9(2)
O31 Cu7 N7 163.5(4)
N6 Cu7 O8W 93.6(4)
N7 Cu7 O8W 97.2(4)
N7 Cu7 N6 80.7(3)
O15 Cu8 O6W 95.4(3)
O15 Cu8 N4 92.2(3)
O15 Cu8 N16 164.9(3)
O17 Cu8 O6W 90.4(3)
O17 Cu8 O15 91.5(2)
O17 Cu8 N4 168.3(3)
O17 Cu8 N16 92.5(3)
N4 Cu8 O6W 100.2(4)
N4 Cu8 N16 81.3(3)
N16 Cu8 O6W 99.1(3)
O5 Cu9 O22 91.1(2)
O5 Cu9 N11 92.6(3)
O5 Cu9 N15 165.2(3)
O5 Cu9 O12W 98.3(3)
O22 Cu9 N11 163.2(4)
O22 Cu9 N15 92.7(3)
O22 Cu9 O12W 97.7(2)
N11 Cu9 O12W 98.0(3)
N15 Cu9 N11 79.8(4)
N15 Cu9 O12W 95.4(3)
O23 Cu10 O4W 98.7(3)
O23 Cu10 O26 96.4(2)
O23 Cu10 N2 168.8(4)
O23 Cu10 N10 88.9(3)
O26 Cu10 O4W 99.3(3)
O26 Cu10 N10 171.2(3)
N2 Cu10 O4W 85.8(4)
N2 Cu10 O26 93.0(4)
N2 Cu10 N10 81.1(4)
N10 Cu10 O4W 86.8(3)
O4 Cu11 O5AW 96.0(3)
O4 Cu11 O7 91.3(2)
O4 Cu11 N1 92.4(4)
O4 Cu11 N3 159.9(4)
O7 Cu11 O5AW 106.0(3)
O7 Cu11 N1 158.7(5)
O7 Cu11 N3 91.7(3)
N1 Cu11 O5AW 94.5(4)
N3 Cu11 O5AW 102.3(3)
N3 Cu11 N1 77.9(5)
Nb3 O4 Cu11 151.0(4)
Nb11 O5 Cu9 138.9(3)
Nb5 O7 Cu11 148.7(3)
Nb9 O10 Cu5 145.5(3)
Nb7 O11 Cu7 147.9(3)
Nb9 O13 Nb1 119.0(2)
Nb11 O14 Nb1 118.3(3)
Nb15 O15 Cu8 149.5(3)
Nb3 O16 Cu3 145.0(4)
Nb13 O17 Cu8 150.0(3)
Nb14 O18 Cu5 152.8(3)
Cu6 O19 Nb3 139.6(3)
Nb6 O20 Nb2 121.0(3)
Nb5 O21 Nb2 119.0(3)
Nb16 O22 Cu9 138.1(3)
Nb4 O23 Nb5 113.3(2)
Cu10 O23 Nb4 126.6(3)
Cu10 O23 Nb5 114.5(3)
Nb4 O24 Nb2 121.5(2)
Nb8 O25 Nb1 120.9(2)
Nb3 O26 Nb10 115.1(2)
Cu10 O26 Nb3 111.1(3)
Cu10 O26 Nb10 125.7(3)
Nb13 O27 Nb1 117.1(2)
Nb6 O28 Nb5 116.1(3)
Nb14 O29 Cu3 142.3(2)
Nb7 O30 Nb2 118.4(2)
Nb17 O31 Cu7 152.8(3)
Nb10 O32 Nb14 144.2(3)
Nb11 O33 Nb9 112.6(2)
Cu1 O33 Nb9 112.0(2)
Cu1 O33 Nb11 128.7(3)
Nb7 O34 Nb4 115.1(2)
Nb12 O35 Nb17 108.70(19)
Nb12 O35 Cu4 127.9(2)
Cu4 O35 Nb17 116.5(2)
Nb11 O36 Nb13 113.5(2)
Nb9 O37 Nb8 116.3(2)
Nb6 O38 Nb7 115.2(2)
Cu4 O38 Nb6 125.6(3)
Cu4 O38 Nb7 115.2(3)
Cu2 O39 Nb15 123.4(3)
Nb16 O40 Nb14 116.8(2)
Cu1 O40 Nb14 108.8(2)
Cu1 O40 Nb16 127.9(3)
Nb16 O41 Nb10 143.9(2)
Nb15 O42 Nb12 133.3(2)
Nb13 O43 Nb8 115.5(2)
Cu2 O43 Nb8 128.7(3)
Cu2 O43 Nb13 112.4(2)
Nb18 O44 Cu3 143.3(3)
Nb9 O45 Nb8 85.73(14)
Nb11 O45 Nb8 169.9(2)
Nb11 O45 Nb9 91.98(16)
Nb11 O45 Nb13 89.63(15)
Nb13 O45 Nb8 90.54(15)
Nb13 O45 Nb9 167.5(2)
Nb19 O45 Nb8 91.14(17)
Nb19 O45 Nb9 95.66(17)
Nb19 O45 Nb11 98.87(16)
Nb19 O45 Nb13 96.32(16)
Nb18 O46 Nb12 111.5(2)
Cu6 O46 Nb12 142.0(2)
Cu6 O46 Nb18 104.4(2)
Nb4 O47 Nb5 89.90(16)
Nb4 O47 Nb6 167.8(2)
Nb6 O47 Nb5 86.72(16)
Nb7 O47 Nb4 88.89(16)
Nb7 O47 Nb5 166.3(2)
Nb7 O47 Nb6 91.63(16)
Nb20 O47 Nb4 96.12(17)
Nb20 O47 Nb5 96.28(16)
Nb20 O47 Nb6 95.87(17)
Nb20 O47 Nb7 97.39(17)
Nb17 O48 Nb16 157.0(3)
Nb15 O49 Nb17 143.2(3)
Nb19 O50 Nb8 118.0(2)
Nb4 O51 Nb10 133.1(2)
Nb20 O51 Nb4 111.7(2)
Nb20 O51 Nb10 110.83(19)
Nb5 O52 Nb3 127.6(2)
Nb20 O52 Nb3 112.4(2)
Nb20 O52 Nb5 115.6(2)
Nb7 O53 Nb17 132.0(2)
Nb20 O53 Nb7 112.0(2)
Nb20 O53 Nb17 110.22(18)
Nb6 O54 Nb12 129.7(2)
Nb20 O54 Nb6 111.94(19)
Nb20 O54 Nb12 109.67(19)
Nb16 O55 Nb11 125.5(2)
Nb16 O55 Nb19 115.2(2)
Nb19 O55 Nb11 111.35(18)
Nb9 O56 Nb14 130.2(2)
Nb9 O56 Nb19 114.1(2)
Nb19 O56 Nb14 112.87(18)
Nb18 O57 Nb15 138.9(2)
Nb18 O57 Nb19 106.26(18)
Nb19 O57 Nb15 106.06(19)
Nb3 O58 Nb10 93.16(15)
Nb18 O58 Nb3 119.9(2)
Nb18 O58 Nb10 132.2(2)
Nb18 O58 Nb20 105.47(19)
Nb20 O58 Nb3 104.97(17)
Nb20 O58 Nb10 96.83(16)
Nb14 O59 Nb16 93.95(14)
Nb18 O59 Nb14 124.7(2)
Nb18 O59 Nb16 130.31(17)
Nb18 O59 Nb19 101.91(17)
Nb19 O59 Nb14 104.52(16)
Nb19 O59 Nb16 95.93(16)
Nb13 O60 Nb15 130.9(2)
Nb19 O60 Nb13 113.10(19)
Nb19 O60 Nb15 111.2(2)
Nb17 O61 Nb12 97.69(16)
Nb18 O61 Nb12 98.27(16)
Nb18 O61 Nb17 141.3(2)
Nb20 O61 Nb12 101.64(16)
Nb20 O61 Nb17 106.58(16)
Nb20 O61 Nb18 104.40(18)
C106 N1 Cu11 118.1(12)
C106 N1 C110 119.8(16)
C110 N1 Cu11 121.9(13)
C7 N2 Cu10 122.9(12)
C7 N2 C26 120.7(15)
C26 N2 Cu10 115.9(10)
C16 N3 Cu11 116.3(9)
C37 N3 Cu11 126.5(8)
C37 N3 C16 117.1(11)
C39 N4 Cu8 125.7(8)
C39 N4 C46 120.1(11)
C46 N4 Cu8 113.8(8)
C32 N5 Cu5 123.2(9)
C84 N5 Cu5 114.0(8)
C84 N5 C32 122.9(11)
C60 N6 Cu7 116.2(7)
C65 N6 Cu7 124.8(7)
C65 N6 C60 118.9(10)
C75 N7 Cu7 126.0(7)
C75 N7 C77 119.3(9)
C77 N7 Cu7 114.2(7)
C54 N8 Cu4 115.0(7)
C54 N8 C81 120.1(9)
C81 N8 Cu4 124.7(7)
C66 N9 Cu4 114.9(7)
C66 N9 C80 119.4(9)
C80 N9 Cu4 125.8(6)
C41 N10 Cu10 114.2(7)
C79 N10 Cu10 127.9(7)
C79 N10 C41 117.8(9)
C62 N11 Cu9 123.1(10)
C62 N11 C83 122.1(11)
C83 N11 Cu9 114.7(8)
C57 N12 Cu2 124.7(8)
C57 N12 C90 121.2(10)
C90 N12 Cu2 113.5(7)
C73 N13 Cu1 125.9(8)
C73 N13 C96 120.0(10)
C96 N13 Cu1 114.1(7)
C78 N14 Cu6 125.1(7)
C78 N14 C102 120.9(9)
C102 N14 Cu6 113.9(7)
C42 N15 Cu9 124.3(8)
C42 N15 C87 121.0(10)
C87 N15 Cu9 114.6(8)
C82 N16 Cu8 113.4(7)
C89 N16 Cu8 125.5(7)
C89 N16 C82 120.9(9)
C97 N17 Cu3 114.3(6)
C100 N17 Cu3 125.0(7)
C100 N17 C97 120.6(8)
C88 N18 Cu1 114.6(7)
C94 N18 Cu1 125.5(7)
C94 N18 C88 119.6(9)
C86 N19 Cu5 124.7(7)
C86 N19 C104 120.3(9)
C104 N19 Cu5 115.1(7)
C95 N20 Cu6 126.0(6)
C95 N20 C103 120.1(8)
C103 N20 Cu6 113.9(7)
C98 N21 Cu3 114.8(6)
C99 N21 Cu3 125.9(6)
C99 N21 C98 119.4(8)
C92 N22 Cu2 123.7(6)
C101 N22 Cu2 115.3(6)
C101 N22 C92 121.0(8)
C7 C1 C2 117(2)
C105 C2 C1 121.2(19)
C14 C3 C60 119.2(15)
C24 C4 C23 131(2)
C55 C5 C15 127.9(19)
C13 C6 C46 119.5(18)
N2 C7 C1 120.8(19)
C9 C8 C18 128(2)
C8 C9 C32 112.6(19)
C11 C10 C45 119.9(18)
C66 C11 C10 119.7(16)
C35 C12 C16 115.3(17)
C6 C13 C17 121.6(19)
C33 C14 C3 118.2(16)
C5 C15 C73 112.2(17)
N3 C16 C12 123.3(16)
N3 C16 C106 115.6(15)
C12 C16 C106 120.7(16)
C39 C17 C13 113.4(16)
C8 C18 C84 117.3(16)
C47 C19 C31 121.4(14)
C35 C20 C37 118.7(15)
C22 C21 C42 111.8(18)
C29 C22 C21 125(2)
C4 C23 C62 110(2)
C4 C24 C83 114.0(17)
C41 C25 C38 118.0(14)
N2 C26 C41 113.9(13)
N2 C26 C105 124.6(16)
C105 C26 C41 121.5(15)
C36 C27 C44 126.4(17)
C40 C28 C67 123.0(14)
C22 C29 C87 118.7(16)
C49 C30 C59 122.1(15)
C19 C31 C77 117.6(14)
N5 C32 C9 122.1(15)
C14 C33 C65 120.1(15)
C69 C34 C58 121.2(15)
C20 C35 C12 122.4(17)
C27 C36 C90 116.6(15)
N3 C37 C20 122.9(11)
C53 C38 C25 119.3(15)
N4 C39 C17 125.4(14)
C28 C40 C97 116.8(13)
N10 C41 C25 121.9(12)
N10 C41 C26 114.5(12)
C25 C41 C26 123.6(13)
N15 C42 C21 122.5(14)
C86 C43 C56 114.2(14)
C57 C44 C27 112.5(15)
C80 C45 C10 115.7(15)
N4 C46 C6 119.6(13)
N4 C46 C82 115.0(11)
C82 C46 C6 125.3(13)
C19 C47 C75 117.2(13)
C51 C48 C54 116.9(14)
C30 C49 C102 119.3(13)
C52 C50 C98 118.2(13)
C48 C51 C61 123.2(15)
C50 C52 C93 122.6(14)
C38 C53 C79 118.8(13)
N8 C54 C48 122.1(11)
N8 C54 C66 114.6(10)
C48 C54 C66 123.3(12)
C5 C55 C96 115.2(15)
C64 C56 C43 122.8(15)
N12 C57 C44 122.5(13)
C34 C58 C94 117.0(14)
C30 C59 C78 118.3(14)
N6 C60 C3 122.1(12)
N6 C60 C77 113.0(10)
C3 C60 C77 124.8(12)
C51 C61 C81 116.0(13)
N11 C62 C23 121.6(16)
C74 C63 C92 117.1(11)
C56 C64 C104 121.6(14)
N6 C65 C33 121.4(12)
N9 C66 C11 120.8(12)
N9 C66 C54 114.5(10)
C11 C66 C54 124.5(12)
C28 C67 C100 116.5(12)
C72 C68 C70 120.5(13)
C34 C69 C88 120.2(13)
C68 C70 C82 119.5(13)
C95 C71 C76 113.1(12)
C68 C72 C89 120.2(12)
N13 C73 C15 123.6(14)
C91 C74 C63 121.3(12)
N7 C75 C47 122.8(11)
C85 C76 C71 123.2(13)
N7 C77 C31 121.5(11)
N7 C77 C60 115.3(10)
C31 C77 C60 123.2(12)
N14 C78 C59 119.7(11)
N10 C79 C53 123.9(10)
N9 C80 C45 124.3(11)
N8 C81 C61 121.6(11)
N16 C82 C46 116.5(10)
N16 C82 C70 119.3(11)
C70 C82 C46 124.2(11)
N11 C83 C24 120.1(12)
N11 C83 C87 116.0(11)
C87 C83 C24 123.9(13)
N5 C84 C18 117.0(12)
N5 C84 C104 116.4(10)
C104 C84 C18 126.5(12)
C76 C85 C103 120.5(12)
N19 C86 C43 123.0(11)
N15 C87 C29 120.6(11)
N15 C87 C83 114.7(10)
C29 C87 C83 124.6(12)
N18 C88 C69 119.3(10)
N18 C88 C96 114.6(9)
C69 C88 C96 126.1(10)
N16 C89 C72 119.5(10)
N12 C90 C36 120.4(11)
N12 C90 C101 116.6(9)
C36 C90 C101 122.9(11)
C74 C91 C101 121.7(11)
N22 C92 C63 119.7(10)
C52 C93 C99 114.8(11)
N18 C94 C58 122.7(11)
N20 C95 C71 123.7(10)
N13 C96 C55 121.0(11)
N13 C96 C88 115.5(9)
C55 C96 C88 123.4(11)
N17 C97 C40 121.0(10)
N17 C97 C98 115.7(9)
C40 C97 C98 123.3(10)
N21 C98 C50 121.0(10)
N21 C98 C97 113.9(9)
C50 C98 C97 125.0(10)
N21 C99 C93 124.0(9)
N17 C100 C67 122.0(11)
N22 C101 C90 114.1(9)
N22 C101 C91 119.2(9)
C91 C101 C90 126.5(9)
N14 C102 C49 119.7(10)
N14 C102 C103 115.0(9)
C103 C102 C49 125.4(10)
N20 C103 C85 119.4(9)
N20 C103 C102 115.8(9)
C85 C103 C102 124.8(10)
N19 C104 C64 118.1(10)
N19 C104 C84 114.8(10)
C64 C104 C84 127.1(11)
C26 C105 C2 115.2(18)
N1 C106 C16 111.1(16)
N1 C106 C107 125.4(17)
C107 C106 C16 123.0(17)
C106 C107 C108 119.6(17)
C107 C108 C109 117.8(18)
C108 C109 C110 118.0(18)
N1 C110 C109 119.4(19)

loop_
_geom_bond_atom_site_label_1
_geom_bond_atom_site_label_2
_geom_bond_distance
Nb1 O1 1.741(6)
Nb1 O13 1.979(5)
Nb1 O14 2.011(6)
Nb1 O25 1.979(6)
Nb1 O27 1.995(5)
Nb2 O2 1.750(5)
Nb2 O20 1.991(6)
Nb2 O21 1.988(6)
Nb2 O24 1.963(6)
Nb2 O30 1.999(5)
Nb3 O4 1.795(5)
Nb3 O16 1.819(5)
Nb3 O19 2.096(6)
Nb3 O26 2.015(6)
Nb3 O52 2.136(4)
Nb3 O58 2.267(4)
Nb4 O3 1.763(6)
Nb4 O23 2.019(5)
Nb4 O24 1.922(5)
Nb4 O34 1.971(5)
Nb4 O47 2.394(5)
Nb4 O51 2.119(4)
Nb5 O7 1.777(5)
Nb5 O21 1.917(5)
Nb5 O23 2.055(6)
Nb5 O28 1.959(5)
Nb5 O47 2.421(5)
Nb5 O52 2.030(4)
Nb6 O8 1.741(6)
Nb6 O20 1.940(5)
Nb6 O28 1.955(5)
Nb6 O38 2.013(5)
Nb6 O47 2.417(5)
Nb6 O54 2.116(4)
Nb7 O11 1.776(5)
Nb7 O30 1.915(5)
Nb7 O34 1.958(5)
Nb7 O38 2.028(5)
Nb7 O47 2.342(5)
Nb7 O53 2.061(4)
Nb8 O6 1.749(5)
Nb8 O25 1.935(5)
Nb8 O37 1.963(5)
Nb8 O43 2.038(5)
Nb8 O45 2.466(5)
Nb8 O50 2.047(4)
Nb9 O10 1.776(5)
Nb9 O13 1.918(5)
Nb9 O33 2.046(5)
Nb9 O37 1.938(5)
Nb9 O45 2.404(4)
Nb9 O56 2.037(4)
Nb10 O9 1.749(5)
Nb10 O26 2.038(5)
Nb10 O32 1.904(5)
Nb10 O41 1.958(5)
Nb10 O51 2.128(4)
Nb10 O58 2.438(4)
Nb11 O5 1.804(6)
Nb11 O14 1.913(5)
Nb11 O33 2.029(5)
Nb11 O36 1.958(5)
Nb11 O45 2.307(5)
Nb11 O55 2.102(4)
Nb12 O12 1.743(5)
Nb12 O35 1.949(5)
Nb12 O42 1.991(5)
Nb12 O46 2.029(5)
Nb12 O54 2.136(4)
Nb12 O61 2.305(4)
Nb13 O17 1.790(5)
Nb13 O27 1.919(5)
Nb13 O36 1.976(5)
Nb13 O43 2.017(5)
Nb13 O45 2.361(4)
Nb13 O60 2.050(4)
Nb14 O18 1.811(5)
Nb14 O29 1.796(5)
Nb14 O32 1.982(5)
Nb14 O40 2.224(5)
Nb14 O56 2.080(4)
Nb14 O59 2.268(4)
Nb15 O15 1.787(5)
Nb15 O39 2.131(5)
Nb15 O42 1.917(5)
Nb15 O49 1.945(5)
Nb15 O57 2.181(4)
Nb15 O60 2.056(4)
Nb16 O22 1.787(5)
Nb16 O40 1.912(4)
Nb16 O41 1.905(5)
Nb16 O48 2.033(4)
Nb16 O55 2.027(4)
Nb16 O59 2.549(4)
Nb17 O31 1.791(5)
Nb17 O35 2.180(5)
Nb17 O48 1.860(4)
Nb17 O49 1.949(4)
Nb17 O53 2.078(4)
Nb17 O61 2.153(4)
Nb18 O44 1.779(4)
Nb18 O46 2.010(4)
Nb18 O57 1.959(4)
Nb18 O58 2.043(4)
Nb18 O59 2.049(4)
Nb18 O61 2.106(4)
Nb19 O50 1.866(4)
Nb19 O55 2.068(4)
Nb19 O56 2.055(4)
Nb19 O57 2.055(4)
Nb19 O59 2.087(4)
Nb19 O60 2.047(4)
Nb20 O51 1.993(4)
Nb20 O52 2.022(4)
Nb20 O53 2.035(4)
Nb20 O54 2.002(4)
Nb20 O58 2.089(4)
Nb20 O61 2.055(4)
Cu1 O33 1.943(5)
Cu1 O40 1.907(5)
Cu1 N13 2.001(8)
Cu1 N18 1.990(7)
Cu2 O3W 2.272(8)
Cu2 O39 1.974(5)
Cu2 O43 1.959(5)
Cu2 N12 2.006(8)
Cu2 N22 2.030(7)
Cu3 O16 1.923(5)
Cu3 O29 2.166(5)
Cu3 O44 1.966(5)
Cu3 N17 1.999(7)
Cu3 N21 2.006(7)
Cu4 O7W 2.399(8)
Cu4 O35 1.960(4)
Cu4 O38 1.950(5)
Cu4 N8 1.998(7)
Cu4 N9 1.982(7)
Cu5 O1W 2.260(6)
Cu5 O10 1.937(6)
Cu5 O18 1.921(5)
Cu5 N5 2.019(8)
Cu5 N19 1.993(7)
Cu6 O2W 2.413(7)
Cu6 O19 1.923(6)
Cu6 O46 1.993(5)
Cu6 N14 1.999(8)
Cu6 N20 1.971(7)
Cu7 O8W 2.310(12)
Cu7 O11 1.932(6)
Cu7 O31 1.928(5)
Cu7 N6 1.995(8)
Cu7 N7 1.991(7)
Cu8 O6W 2.278(8)
Cu8 O15 1.931(5)
Cu8 O17 1.927(5)
Cu8 N4 2.012(8)
Cu8 N16 2.013(7)
Cu9 O5 1.919(6)
Cu9 O22 1.952(5)
Cu9 N11 2.004(9)
Cu9 N15 1.995(9)
Cu9 O12W 2.425(7)
Cu10 O4W 2.385(8)
Cu10 O23 1.938(5)
Cu10 O26 2.005(5)
Cu10 N2 1.963(12)
Cu10 N10 2.011(7)
Cu11 O5AW 2.398(7)
Cu11 O4 1.923(6)
Cu11 O7 1.924(6)
Cu11 N1 2.012(12)
Cu11 N3 1.986(8)
N1 C106 1.35(2)
N1 C110 1.37(2)
N2 C7 1.325(19)
N2 C26 1.353(17)
N3 C16 1.343(17)
N3 C37 1.294(13)
N4 C39 1.322(15)
N4 C46 1.367(15)
N5 C32 1.327(17)
N5 C84 1.321(13)
N6 C60 1.329(13)
N6 C65 1.328(13)
N7 C75 1.323(12)
N7 C77 1.346(13)
N8 C54 1.319(13)
N8 C81 1.341(13)
N9 C66 1.336(13)
N9 C80 1.345(12)
N10 C41 1.345(14)
N10 C79 1.317(12)
N11 C62 1.300(17)
N11 C83 1.326(14)
N12 C57 1.341(15)
N12 C90 1.370(13)
N13 C73 1.293(15)
N13 C96 1.334(12)
N14 C78 1.331(13)
N14 C102 1.359(12)
N15 C42 1.297(15)
N15 C87 1.354(13)
N16 C82 1.355(12)
N16 C89 1.341(13)
N17 C97 1.345(12)
N17 C100 1.321(13)
N18 C88 1.344(11)
N18 C94 1.315(13)
N19 C86 1.314(13)
N19 C104 1.338(12)
N20 C95 1.319(12)
N20 C103 1.373(11)
N21 C98 1.352(11)
N21 C99 1.309(11)
N22 C92 1.349(12)
N22 C101 1.342(11)
C1 C2 1.43(2)
C1 C7 1.39(2)
C2 C105 1.41(2)
C3 C14 1.375(19)
C3 C60 1.380(17)
C4 C23 1.34(2)
C4 C24 1.30(2)
C5 C15 1.34(2)
C5 C55 1.32(2)
C6 C13 1.37(2)
C6 C46 1.448(19)
C8 C9 1.31(2)
C8 C18 1.34(2)
C9 C32 1.46(2)
C10 C11 1.39(2)
C10 C45 1.41(2)
C11 C66 1.385(18)
C12 C16 1.42(2)
C12 C35 1.361(19)
C13 C17 1.45(2)
C14 C33 1.363(18)
C15 C73 1.427(19)
C16 C106 1.44(2)
C17 C39 1.443(19)
C18 C84 1.451(18)
C19 C31 1.374(18)
C19 C47 1.369(17)
C20 C35 1.306(18)
C20 C37 1.408(16)
C21 C22 1.41(2)
C21 C42 1.46(2)
C22 C29 1.31(2)
C23 C62 1.49(2)
C24 C83 1.457(19)
C25 C38 1.397(18)
C25 C41 1.384(18)
C26 C41 1.473(18)
C26 C105 1.36(2)
C27 C36 1.338(19)
C27 C44 1.43(2)
C28 C40 1.360(17)
C28 C67 1.378(17)
C29 C87 1.379(16)
C30 C49 1.304(16)
C30 C59 1.379(18)
C31 C77 1.409(16)
C33 C65 1.383(16)
C34 C58 1.362(18)
C34 C69 1.319(17)
C36 C90 1.407(16)
C38 C53 1.348(17)
C40 C97 1.414(15)
C43 C56 1.412(18)
C43 C86 1.395(16)
C44 C57 1.426(18)
C45 C80 1.387(17)
C46 C82 1.440(16)
C47 C75 1.407(15)
C48 C51 1.345(18)
C48 C54 1.430(16)
C49 C102 1.431(15)
C50 C52 1.352(17)
C50 C98 1.380(15)
C51 C61 1.384(18)
C52 C93 1.388(17)
C53 C79 1.371(15)
C54 C66 1.471(16)
C55 C96 1.405(16)
C56 C64 1.245(17)
C58 C94 1.405(16)
C59 C78 1.428(17)
C60 C77 1.480(16)
C61 C81 1.428(16)
C63 C74 1.402(15)
C63 C92 1.412(15)
C64 C104 1.412(15)
C67 C100 1.401(15)
C68 C70 1.350(16)
C68 C72 1.345(15)
C69 C88 1.414(14)
C70 C82 1.401(16)
C71 C76 1.437(16)
C71 C95 1.415(15)
C72 C89 1.392(15)
C74 C91 1.281(14)
C76 C85 1.306(16)
C83 C87 1.416(15)
C84 C104 1.424(15)
C85 C103 1.383(14)
C88 C96 1.451(14)
C90 C101 1.436(13)
C91 C101 1.390(13)
C93 C99 1.394(13)
C97 C98 1.473(14)
C102 C103 1.419(13)
C106 C107 1.36(2)
C107 C108 1.430(9)
C108 C109 1.45(2)
C109 C110 1.49(2)

loop_
_smtbx_masks_void_nr
_smtbx_masks_void_average_x
_smtbx_masks_void_average_y
_smtbx_masks_void_average_z
_smtbx_masks_void_volume
_smtbx_masks_void_count_electrons
_smtbx_masks_void_content
1 -0.198 -0.730 0.578 4690.8 1045.5 52[H2O]
